data_1575641
loop_
_publ_author_name
'Tsunekawa, Eisuke'
'Nakama, Takahiro'
'Fujita, Makoto'
'Sawada, Tomohisa'

_publ_section_title
;
 Engineering &#x3b2;-sheet morphologies <i>via</i> metal cross-linking and
 side chain modifications.
;
_journal_issue 40
_journal_name_full 'Chemical science'
_journal_page_first 18832
_journal_page_last 18837
_journal_paper_doi 10.1039/d5sc05237h
_journal_volume 16
_journal_year 2025
_chemical_absolute_configuration rmad
_chemical_formula_sum 'C34.75 H52.25 N7.25 O9'
_chemical_formula_weight 715.58
_chemical_name_systematic 'pentapeptide ligand (Val, Val)'
_chemical_properties_physical Hygroscopic
_space_group_crystal_system triclinic
_space_group_IT_number 1
_space_group_name_Hall 'P 1'
_space_group_name_H-M_alt 'P 1'
_atom_sites_solution_hydrogens geom
_audit_creation_method SHELXL-2018/3
_audit_update_record
;
2025-01-29 deposited with the CCDC.	2025-09-09 downloaded from the CCDC.
;
_cell_angle_alpha 83.96(3)
_cell_angle_beta 73.23(3)
_cell_angle_gamma 83.06(3)
_cell_formula_units_Z 4
_cell_length_a 14.238(3)
_cell_length_b 16.076(3)
_cell_length_c 18.830(4)
_cell_measurement_reflns_used 6864
_cell_measurement_temperature 100(2)
_cell_measurement_theta_max 30.3347
_cell_measurement_theta_min 0.5730
_cell_volume 4085.2(16)
_computing_structure_refinement 'SHELXL-2018/3 (Sheldrick, 2018)'
_diffrn_ambient_temperature 100(2)
_diffrn_measured_fraction_theta_full 0.887
_diffrn_measured_fraction_theta_max 0.887
_diffrn_measurement_device_type 'EIGER4M (DECTRIS)'
_diffrn_measurement_method 'Phi Scan'
_diffrn_radiation_type synchrotron
_diffrn_radiation_wavelength 1.000
_diffrn_reflns_av_R_equivalents 0.0183
_diffrn_reflns_av_unetI/netI 0.0279
_diffrn_reflns_Laue_measured_fraction_full 0.887
_diffrn_reflns_Laue_measured_fraction_max 0.887
_diffrn_reflns_limit_h_max 14
_diffrn_reflns_limit_h_min -14
_diffrn_reflns_limit_k_max 15
_diffrn_reflns_limit_k_min -15
_diffrn_reflns_limit_l_max 19
_diffrn_reflns_limit_l_min -19
_diffrn_reflns_number 27974
_diffrn_reflns_point_group_measured_fraction_full 0.837
_diffrn_reflns_point_group_measured_fraction_max 0.837
_diffrn_reflns_theta_full 30.533
_diffrn_reflns_theta_max 30.533
_diffrn_reflns_theta_min 1.594
_diffrn_source 'SPring-8 BL26B1'
_exptl_absorpt_coefficient_mu 0.216
_exptl_crystal_colour colorless
_exptl_crystal_density_diffrn 1.163
_exptl_crystal_description plate
_exptl_crystal_F_000 1534
_exptl_crystal_recrystallization_method 'Re-crystallisation from solvent: DMF, methanol'
_exptl_crystal_size_max 0.030
_exptl_crystal_size_mid 0.020
_exptl_crystal_size_min 0.005
_refine_diff_density_max 1.196
_refine_diff_density_min -0.611
_refine_diff_density_rms 0.154
_refine_ls_abs_structure_details
;
 Flack x determined using 5946 quotients [(I+)-(I-)]/[(I+)+(I-)]
 (Parsons, Flack and Wagner, Acta Cryst. B69 (2013) 249-259).
;
_refine_ls_abs_structure_Flack -0.09(13)
_refine_ls_extinction_method none
_refine_ls_goodness_of_fit_ref 1.337
_refine_ls_hydrogen_treatment constr
_refine_ls_matrix_type full
_refine_ls_number_parameters 1797
_refine_ls_number_reflns 15039
_refine_ls_number_restraints 3524
_refine_ls_restrained_S_all 1.254
_refine_ls_R_factor_all 0.1348
_refine_ls_R_factor_gt 0.1307
_refine_ls_shift/su_max 0.005
_refine_ls_shift/su_mean 0.000
_refine_ls_structure_factor_coef Fsqd
_refine_ls_weighting_details 'w=1/[\s^2^(Fo^2^)+(0.2700P)^2^] where P=(Fo^2^+2Fc^2^)/3'
_refine_ls_weighting_scheme calc
_refine_ls_wR_factor_gt 0.3378
_refine_ls_wR_factor_ref 0.3514
_reflns_Friedel_coverage 0.886
_reflns_Friedel_fraction_full 0.786
_reflns_Friedel_fraction_max 0.786
_reflns_number_gt 13793
_reflns_number_total 15039
_reflns_threshold_expression 'I > 2\s(I)'
_cod_data_source_file d5sc05237h2.cif
_cod_data_source_block p1_3-coot-12
_cod_depositor_comments 'Adding full bibliography for 1575639--1575646.cif.'
_cod_database_code 1575641
_shelx_shelxl_version_number 2018/3
_shelx_space_group_comment
;
The symmetry employed for this shelxl refinement is uniquely defined
by the following loop, which should always be used as a source of
symmetry information in preference to the above space-group names.
They are only intended as comments.
;
_shelx_estimated_absorpt_t_min 0.994
_shelx_estimated_absorpt_t_max 0.999

loop_
_space_group_symop_operation_xyz
'x, y, z'

loop_
_atom_site_label
_atom_site_type_symbol
_atom_site_fract_x
_atom_site_fract_y
_atom_site_fract_z
_atom_site_U_iso_or_equiv
_atom_site_adp_type
_atom_site_occupancy
_atom_site_site_symmetry_order
_atom_site_calc_flag
_atom_site_refinement_flags_posn
_atom_site_refinement_flags_adp
_atom_site_refinement_flags_occupancy
_atom_site_disorder_assembly
_atom_site_disorder_group
O1_A:1 O 0.8102(6) -0.5283(7) 0.7050(4) 0.093(3) Uani 1 1 d D U . . .
C_A:1 C 0.8849(8) -0.5175(9) 0.6579(6) 0.076(3) Uani 1 1 d D U . . .
O2_A:1 O 0.9264(6) -0.5706(6) 0.5999(4) 0.0794(19) Uani 1 1 d D U . . .
CT_A:1 C 0.8724(8) -0.6379(8) 0.5892(6) 0.091(3) Uani 1 1 d D U . . .
C1_A:1 C 0.7752(8) -0.6030(11) 0.5746(8) 0.101(4) Uani 1 1 d D U . . .
H1A_A:1 H 0.740632 -0.649368 0.567737 0.152 Uiso 1 1 calc R U . . .
H1B_A:1 H 0.734487 -0.572641 0.617096 0.152 Uiso 1 1 calc R U . . .
H1C_A:1 H 0.787829 -0.564581 0.529671 0.152 Uiso 1 1 calc R U . . .
C2_A:1 C 0.9436(12) -0.6720(12) 0.5190(8) 0.115(5) Uani 1 1 d D U . . .
H2A_A:1 H 0.916417 -0.718873 0.504785 0.172 Uiso 1 1 calc R U . . .
H2B_A:1 H 0.953068 -0.627425 0.478604 0.172 Uiso 1 1 calc R U . . .
H2C_A:1 H 1.007077 -0.691796 0.528398 0.172 Uiso 1 1 calc R U . . .
C3_A:1 C 0.8588(13) -0.7035(11) 0.6551(8) 0.110(5) Uani 1 1 d D U . . .
H3A_A:1 H 0.822520 -0.748082 0.646985 0.165 Uiso 1 1 calc R U . . .
H3B_A:1 H 0.923423 -0.727679 0.659827 0.165 Uiso 1 1 calc R U . . .
H3C_A:1 H 0.821594 -0.676965 0.700673 0.165 Uiso 1 1 calc R U . . .
N_A:2 N 0.9471(7) -0.4608(7) 0.6530(4) 0.072(2) Uani 1 1 d D U . . .
H0_A:2 H 1.001524 -0.459153 0.616171 0.086 Uiso 1 1 calc R U . . .
CA_A:2 C 0.9227(8) -0.4006(8) 0.7108(5) 0.074(2) Uani 1 1 d D U . . .
HA_A:2 H 0.861610 -0.416878 0.749112 0.088 Uiso 1 1 calc R U . . .
CB_A:2 C 1.0033(9) -0.4035(9) 0.7498(7) 0.083(3) Uani 1 1 d D U . . .
HB_A:2 H 0.981177 -0.359477 0.786417 0.099 Uiso 1 1 calc R U . . .
CG1_A:2 C 1.0129(11) -0.4873(10) 0.7953(8) 0.094(4) Uani 1 1 d D U . . .
HG1A_A:2 H 0.947869 -0.499597 0.827581 0.142 Uiso 1 1 calc R U . . .
HG1B_A:2 H 1.039555 -0.532202 0.761518 0.142 Uiso 1 1 calc R U . . .
HG1C_A:2 H 1.057351 -0.483624 0.825765 0.142 Uiso 1 1 calc R U . . .
CG2_A:2 C 1.1001(10) -0.3812(11) 0.6993(8) 0.095(4) Uani 1 1 d D U . . .
HG2A_A:2 H 1.148209 -0.384329 0.727876 0.143 Uiso 1 1 calc R U . . .
HG2B_A:2 H 1.123182 -0.420569 0.660157 0.143 Uiso 1 1 calc R U . . .
HG2C_A:2 H 1.092485 -0.323915 0.676663 0.143 Uiso 1 1 calc R U . . .
C_A:2 C 0.8994(8) -0.3140(9) 0.6779(5) 0.074(3) Uani 1 1 d D U . . .
O_A:2 O 0.9504(6) -0.2832(6) 0.6186(4) 0.079(2) Uani 1 1 d D U . . .
O_A:3 O 0.6198(10) -0.2157(10) 0.7785(8) 0.156(7) Uani 1 1 d D U . . .
C_A:3 C 0.6698(10) -0.1806(11) 0.7209(8) 0.103(4) Uani 1 1 d D U . . .
CA_A:3 C 0.7824(10) -0.1870(9) 0.7004(7) 0.108(4) Uani 1 1 d D U . . .
HA_A:3 H 0.811001 -0.170738 0.646321 0.129 Uiso 1 1 calc R U . . .
N_A:3 N 0.8217(10) -0.2684(8) 0.7201(6) 0.106(4) Uani 1 1 d D U . . .
H0_A:3 H 0.792525 -0.291417 0.764263 0.127 Uiso 1 1 calc R U . . .
CB_A:3 C 0.8126(15) -0.1307(9) 0.7488(10) 0.133(5) Uani 1 1 d D U . . .
HB1_A:3 H 0.793540 -0.153484 0.801387 0.159 Uiso 1 1 calc R U . . .
HB2_A:3 H 0.884976 -0.128609 0.732577 0.159 Uiso 1 1 calc R U . . .
C3_A:3 C 0.7618(12) -0.0439(8) 0.7417(8) 0.128(5) Uani 1 1 d D U . . .
C7_A:3 C 0.6747(14) -0.0147(11) 0.7918(10) 0.164(9) Uani 1 1 d D U . . .
H7_A:3 H 0.644173 -0.050517 0.833416 0.197 Uiso 1 1 calc R U . . .
C6_A:3 C 0.6320(15) 0.0661(12) 0.7818(11) 0.162(9) Uani 1 1 d D U . . .
H6_A:3 H 0.572384 0.086859 0.815708 0.195 Uiso 1 1 calc R U . . .
C5_A:3 C 0.6800(15) 0.1152(12) 0.7203(10) 0.142(6) Uani 1 1 d D U . . .
H5_A:3 H 0.651085 0.170705 0.712891 0.170 Uiso 1 1 calc R U . . .
N1_A:3 N 0.7641(12) 0.0905(9) 0.6704(8) 0.135(5) Uani 1 1 d D U . . .
C4_A:3 C 0.8030(13) 0.0119(9) 0.6830(9) 0.136(5) Uani 1 1 d D U . . .
H4_A:3 H 0.863513 -0.006759 0.649023 0.163 Uiso 1 1 calc R U . . .
N_A:4 N 0.6326(10) -0.1261(9) 0.6750(6) 0.110(4) Uani 1 1 d . U . . .
H0_A:4 H 0.670977 -0.105621 0.632866 0.132 Uiso 1 1 calc R U . . .
CA_A:4 C 0.5270(12) -0.1014(11) 0.6967(9) 0.103(5) Uani 1 1 d . U . . .
HA1_A:4 H 0.500918 -0.108394 0.751464 0.124 Uiso 1 1 calc R U . . .
HA2_A:4 H 0.493303 -0.138000 0.674776 0.124 Uiso 1 1 calc R U . . .
C_A:4 C 0.5066(11) -0.0107(10) 0.6700(7) 0.091(4) Uani 1 1 d . U . . .
O_A:4 O 0.5548(7) 0.0168(6) 0.6085(5) 0.087(3) Uani 1 1 d . U . . .
N_A:5 N 0.4424(10) 0.0363(8) 0.7171(8) 0.124(5) Uani 1 1 d D U . . .
H0_A:5 H 0.421919 0.016092 0.763632 0.149 Uiso 1 1 calc R U . . .
CA_A:5 C 0.4021(10) 0.1217(9) 0.6967(8) 0.107(3) Uani 1 1 d D U . . .
HA_A:5 H 0.446699 0.145143 0.649410 0.128 Uiso 1 1 calc R U . . .
C_A:5 C 0.3948(10) 0.1766(10) 0.7603(7) 0.100(3) Uani 1 1 d D U . . .
O_A:5 O 0.3438(10) 0.1570(8) 0.8228(6) 0.131(5) Uani 1 1 d D U . . .
CB_A:5 C 0.2996(10) 0.1194(8) 0.6879(9) 0.107(4) Uani 1 1 d D U . . .
HB1_A:5 H 0.304283 0.080562 0.649262 0.129 Uiso 1 1 calc R U . . .
HB2_A:5 H 0.257216 0.095530 0.735262 0.129 Uiso 1 1 calc R U . . .
C6_A:5 C 0.2492(8) 0.2026(7) 0.6672(6) 0.093(4) Uani 1 1 d D U . . .
C7_A:5 C 0.2951(9) 0.2553(7) 0.6070(7) 0.101(4) Uani 1 1 d D U . . .
H7_A:5 H 0.359127 0.235923 0.578331 0.121 Uiso 1 1 calc R U . . .
N8_A:5 N 0.2570(8) 0.3307(7) 0.5860(6) 0.094(3) Uani 1 1 d D U . . .
C9_A:5 C 0.1644(9) 0.3524(9) 0.6257(7) 0.096(4) Uani 1 1 d D U . . .
H9_A:5 H 0.131624 0.402642 0.609429 0.115 Uiso 1 1 calc R U . . .
C10_A:5 C 0.1126(10) 0.3071(8) 0.6888(7) 0.097(4) Uani 1 1 d D U . . .
H10_A:5 H 0.048838 0.328102 0.716748 0.117 Uiso 1 1 calc R U . . .
C11_A:5 C 0.1561(8) 0.2309(8) 0.7096(7) 0.095(4) Uani 1 1 d D U . . .
H11_A:5 H 0.122836 0.198174 0.752517 0.114 Uiso 1 1 calc R U . . .
N_A:6 N 0.4404(8) 0.2459(9) 0.7430(6) 0.104(3) Uani 1 1 d D U . . .
H0_A:6 H 0.478447 0.256672 0.697750 0.124 Uiso 1 1 calc R U . . .
CA_A:6 C 0.4265(11) 0.3042(12) 0.8003(8) 0.120(4) Uani 1 1 d D U . . .
HA_A:6 H 0.381518 0.278415 0.846264 0.144 Uiso 1 1 calc R U . . .
CB_A:6 C 0.5161(14) 0.3233(18) 0.8227(11) 0.167(8) Uani 1 1 d D U . . .
HB_A:6 H 0.490516 0.366240 0.860192 0.201 Uiso 1 1 calc R U . . .
CG1_A:6 C 0.5880(13) 0.3666(16) 0.7575(12) 0.139(7) Uani 1 1 d D U . . .
HG1A_A:6 H 0.552266 0.413104 0.735060 0.209 Uiso 1 1 calc R U . . .
HG1B_A:6 H 0.637959 0.388555 0.775008 0.209 Uiso 1 1 calc R U . . .
HG1C_A:6 H 0.620015 0.326191 0.720334 0.209 Uiso 1 1 calc R U . . .
CG2_A:6 C 0.562(3) 0.252(3) 0.861(3) 0.29(3) Uani 1 1 d D U . . .
HG2A_A:6 H 0.511845 0.227085 0.902110 0.440 Uiso 1 1 calc R U . . .
HG2B_A:6 H 0.594021 0.209293 0.825562 0.440 Uiso 1 1 calc R U . . .
HG2C_A:6 H 0.611966 0.271657 0.880235 0.440 Uiso 1 1 calc R U . . .
C_A:6 C 0.3713(13) 0.3867(14) 0.7811(11) 0.128(5) Uani 1 1 d D U . . .
O_A:6 O 0.3433(15) 0.4413(16) 0.8258(11) 0.187(8) Uani 1 1 d D U . . .
O1_A:7 O 0.3619(11) 0.3969(10) 0.7177(9) 0.136(4) Uani 1 1 d . U . . .
C1_A:7 C 0.294(2) 0.4644(18) 0.710(3) 0.187(12) Uani 1 1 d . U . . .
H1A_A:7 H 0.288715 0.470046 0.658489 0.281 Uiso 1 1 calc R U . . .
H1B_A:7 H 0.229125 0.454571 0.744164 0.281 Uiso 1 1 calc R U . . .
H1C_A:7 H 0.315120 0.516095 0.720614 0.281 Uiso 1 1 calc R U . . .
O1_B:1 O 1.3596(6) -0.3840(5) 0.4415(4) 0.079(2) Uani 1 1 d D U . . .
C_B:1 C 1.3662(8) -0.4533(8) 0.4734(6) 0.071(3) Uani 1 1 d D U . . .
O2_B:1 O 1.4210(6) -0.4780(6) 0.5192(6) 0.086(2) Uani 1 1 d D U . . .
CT_B:1 C 1.4899(9) -0.4208(8) 0.5309(7) 0.093(3) Uani 1 1 d D U . . .
C1_B:1 C 1.4306(9) -0.3431(9) 0.5667(8) 0.089(3) Uani 1 1 d D U . . .
H1A_B:1 H 1.475596 -0.305567 0.574399 0.133 Uiso 1 1 calc R U . . .
H1B_B:1 H 1.392680 -0.313758 0.534132 0.133 Uiso 1 1 calc R U . . .
H1C_B:1 H 1.385470 -0.360078 0.614766 0.133 Uiso 1 1 calc R U . . .
C2_B:1 C 1.5424(14) -0.4722(12) 0.5835(12) 0.129(6) Uani 1 1 d D U . . .
H2A_B:1 H 1.589237 -0.438450 0.593801 0.194 Uiso 1 1 calc R U . . .
H2B_B:1 H 1.493801 -0.488062 0.630120 0.194 Uiso 1 1 calc R U . . .
H2C_B:1 H 1.577895 -0.522941 0.560296 0.194 Uiso 1 1 calc R U . . .
C3_B:1 C 1.5613(12) -0.4003(14) 0.4563(9) 0.120(5) Uani 1 1 d D U . . .
H3A_B:1 H 1.607422 -0.362760 0.462237 0.180 Uiso 1 1 calc R U . . .
H3B_B:1 H 1.597914 -0.452242 0.436226 0.180 Uiso 1 1 calc R U . . .
H3C_B:1 H 1.524871 -0.372528 0.422063 0.180 Uiso 1 1 calc R U . . .
N_B:2 N 1.3205(6) -0.5189(7) 0.4627(5) 0.073(2) Uani 1 1 d D U . . .
H0_B:2 H 1.333394 -0.569987 0.481591 0.087 Uiso 1 1 calc R U . . .
CA_B:2 C 1.2499(7) -0.5024(7) 0.4192(6) 0.070(2) Uani 1 1 d D U . . .
HA_B:2 H 1.280406 -0.467539 0.372845 0.084 Uiso 1 1 calc R U . . .
CB_B:2 C 1.2307(9) -0.5856(9) 0.3965(7) 0.088(3) Uani 1 1 d D U . . .
HB_B:2 H 1.207090 -0.622120 0.443275 0.105 Uiso 1 1 calc R U . . .
CG1_B:2 C 1.1503(10) -0.5764(13) 0.3560(8) 0.103(5) Uani 1 1 d D U . . .
HG1A_B:2 H 1.090344 -0.546726 0.386328 0.154 Uiso 1 1 calc R U . . .
HG1B_B:2 H 1.173079 -0.544438 0.307994 0.154 Uiso 1 1 calc R U . . .
HG1C_B:2 H 1.136128 -0.632247 0.347827 0.154 Uiso 1 1 calc R U . . .
CG2_B:2 C 1.3229(11) -0.6314(16) 0.3496(15) 0.140(8) Uani 1 1 d D U . . .
HG2A_B:2 H 1.306877 -0.684374 0.336495 0.211 Uiso 1 1 calc R U . . .
HG2B_B:2 H 1.349876 -0.596370 0.304062 0.211 Uiso 1 1 calc R U . . .
HG2C_B:2 H 1.371810 -0.643298 0.377677 0.211 Uiso 1 1 calc R U . . .
C_B:2 C 1.1563(8) -0.4530(8) 0.4616(6) 0.067(3) Uani 1 1 d D U . . .
O_B:2 O 1.1206(5) -0.4700(5) 0.5289(4) 0.071(2) Uani 1 1 d D U . . .
O_B:3 O 1.0559(7) -0.2419(6) 0.3546(4) 0.089(3) Uani 1 1 d D U . . .
C_B:3 C 1.0210(8) -0.2542(7) 0.4233(6) 0.070(2) Uani 1 1 d D U . . .
CA_B:3 C 1.0216(7) -0.3429(7) 0.4581(6) 0.066(2) Uani 1 1 d D U . . .
HA_B:3 H 1.013624 -0.341376 0.512476 0.079 Uiso 1 1 calc R U . . .
N_B:3 N 1.1165(6) -0.3903(6) 0.4243(4) 0.064(2) Uani 1 1 d D U . . .
H0_B:3 H 1.148046 -0.376694 0.377717 0.077 Uiso 1 1 calc R U . . .
CB_B:3 C 0.9367(7) -0.3871(7) 0.4481(7) 0.078(3) Uani 1 1 d D U . . .
HB1_B:3 H 0.948918 -0.395783 0.394785 0.094 Uiso 1 1 calc R U . . .
HB2_B:3 H 0.935026 -0.443046 0.475804 0.094 Uiso 1 1 calc R U . . .
C3_B:3 C 0.8378(6) -0.3370(7) 0.4754(6) 0.080(3) Uani 1 1 d D U . . .
C7_B:3 C 0.8035(8) -0.2733(7) 0.4315(7) 0.092(3) Uani 1 1 d D U . . .
H7_B:3 H 0.837969 -0.264002 0.380421 0.111 Uiso 1 1 calc R U . . .
C6_B:3 C 0.7185(8) -0.2230(8) 0.4626(8) 0.103(4) Uani 1 1 d D U . . .
H6_B:3 H 0.694396 -0.177961 0.433704 0.124 Uiso 1 1 calc R U . . .
C5_B:3 C 0.6698(9) -0.2397(9) 0.5363(8) 0.102(4) Uani 1 1 d D U . . .
H5_B:3 H 0.612046 -0.204467 0.557394 0.122 Uiso 1 1 calc R U . . .
N1_B:3 N 0.6984(7) -0.3021(8) 0.5800(6) 0.101(3) Uani 1 1 d D U . . .
C4_B:3 C 0.7822(7) -0.3496(8) 0.5487(6) 0.087(3) Uani 1 1 d D U . . .
H4_B:3 H 0.804377 -0.394463 0.578821 0.104 Uiso 1 1 calc R U . . .
N_B:4 N 0.9771(7) -0.1949(7) 0.4673(5) 0.071(2) Uani 1 1 d . U . . .
H0_B:4 H 0.957705 -0.207425 0.515588 0.085 Uiso 1 1 calc R U . . .
CA_B:4 C 0.9598(8) -0.1096(8) 0.4386(6) 0.073(3) Uani 1 1 d . U . . .
HA1_B:4 H 0.967262 -0.109008 0.384616 0.088 Uiso 1 1 calc R U . . .
HA2_B:4 H 1.010435 -0.076221 0.445032 0.088 Uiso 1 1 calc R U . . .
C_B:4 C 0.8572(8) -0.0679(8) 0.4768(6) 0.068(3) Uani 1 1 d . U . . .
O_B:4 O 0.8144(6) -0.0880(6) 0.5416(4) 0.074(2) Uani 1 1 d . U . . .
N_B:5 N 0.8256(6) -0.0085(6) 0.4344(5) 0.071(2) Uani 1 1 d D U . . .
H0_B:5 H 0.860264 -0.002310 0.387565 0.085 Uiso 1 1 calc R U . . .
CA_B:5 C 0.7366(7) 0.0484(6) 0.4591(6) 0.067(2) Uani 1 1 d D U . . .
HA_B:5 H 0.702464 0.032118 0.512239 0.081 Uiso 1 1 calc R U . . .
C_B:5 C 0.6680(8) 0.0446(8) 0.4123(6) 0.074(3) Uani 1 1 d D U . . .
O_B:5 O 0.6971(6) 0.0566(5) 0.3448(4) 0.080(2) Uani 1 1 d D U . . .
CB_B:5 C 0.7684(8) 0.1404(6) 0.4528(7) 0.079(3) Uani 1 1 d D U . . .
HB1_B:5 H 0.815481 0.141328 0.482451 0.095 Uiso 1 1 calc R U . . .
HB2_B:5 H 0.802483 0.156418 0.400264 0.095 Uiso 1 1 calc R U . . .
C6_B:5 C 0.6807(7) 0.2038(6) 0.4802(5) 0.080(3) Uani 1 1 d D U . . .
C7_B:5 C 0.6334(8) 0.2080(8) 0.5556(6) 0.088(3) Uani 1 1 d D U . . .
H7_B:5 H 0.656824 0.168471 0.589241 0.105 Uiso 1 1 calc R U . . .
N8_B:5 N 0.5576(7) 0.2631(7) 0.5843(5) 0.092(3) Uani 1 1 d D U . . .
C9_B:5 C 0.5255(9) 0.3187(8) 0.5369(6) 0.087(3) Uani 1 1 d D U . . .
H9_B:5 H 0.471950 0.358937 0.556297 0.104 Uiso 1 1 calc R U . . .
C10_B:5 C 0.5666(10) 0.3203(8) 0.4606(6) 0.092(4) Uani 1 1 d D U . . .
H10_B:5 H 0.541689 0.360533 0.428212 0.111 Uiso 1 1 calc R U . . .
C11_B:5 C 0.6447(9) 0.2621(7) 0.4328(6) 0.091(4) Uani 1 1 d D U . . .
H11_B:5 H 0.673979 0.262132 0.380676 0.109 Uiso 1 1 calc R U . . .
N_B:6 N 0.5727(7) 0.0325(9) 0.4481(6) 0.093(3) Uani 1 1 d D U . . .
H0_B:6 H 0.557364 0.020480 0.496527 0.111 Uiso 1 1 calc R U . . .
CA_B:6 C 0.4937(9) 0.0381(10) 0.4121(8) 0.096(3) Uani 1 1 d D U . . .
HA_B:6 H 0.517268 0.062809 0.359752 0.116 Uiso 1 1 calc R U . . .
CB_B:6 C 0.4590(18) -0.0510(12) 0.4121(13) 0.159(7) Uani 1 1 d D U . . .
HB_B:6 H 0.396990 -0.042261 0.396354 0.191 Uiso 1 1 calc R U . . .
CG1_B:6 C 0.531(2) -0.103(3) 0.358(2) 0.250(16) Uani 1 1 d D U . . .
HG1A_B:6 H 0.544531 -0.072712 0.308979 0.375 Uiso 1 1 calc R U . . .
HG1B_B:6 H 0.592289 -0.113950 0.373198 0.375 Uiso 1 1 calc R U . . .
HG1C_B:6 H 0.504780 -0.155862 0.357134 0.375 Uiso 1 1 calc R U . . .
CG2_B:6 C 0.434(2) -0.0925(15) 0.4906(16) 0.196(11) Uani 1 1 d D U . . .
HG2A_B:6 H 0.385225 -0.055109 0.523943 0.293 Uiso 1 1 calc R U . . .
HG2B_B:6 H 0.405887 -0.145537 0.491180 0.293 Uiso 1 1 calc R U . . .
HG2C_B:6 H 0.493395 -0.103624 0.507244 0.293 Uiso 1 1 calc R U . . .
C_B:6 C 0.4081(12) 0.0921(12) 0.4541(10) 0.113(4) Uani 1 1 d D U . . .
O_B:6 O 0.3903(15) 0.094(2) 0.5204(11) 0.260(17) Uani 1 1 d D U . . .
O1_B:7 O 0.3392(9) 0.1190(8) 0.4183(9) 0.125(4) Uani 1 1 d . U . . .
C1_B:7 C 0.2487(18) 0.158(2) 0.460(2) 0.194(13) Uani 1 1 d . U . . .
H1A_B:7 H 0.205574 0.174732 0.427584 0.291 Uiso 1 1 calc R U . . .
H1B_B:7 H 0.216973 0.119200 0.500836 0.291 Uiso 1 1 calc R U . . .
H1C_B:7 H 0.260930 0.208456 0.480148 0.291 Uiso 1 1 calc R U . . .
O1_C:1 O 0.8428(6) 0.2792(5) 0.2840(5) 0.077(2) Uani 1 1 d D U . . .
C_C:1 C 0.8061(8) 0.3265(7) 0.2438(6) 0.066(2) Uani 1 1 d D U . . .
O2_C:1 O 0.8120(7) 0.4075(6) 0.2287(6) 0.091(3) Uani 1 1 d D U . . .
CT_C:1 C 0.8630(12) 0.4530(9) 0.2723(11) 0.134(5) Uani 1 1 d D U . . .
C1_C:1 C 0.8493(18) 0.5430(10) 0.2409(18) 0.163(9) Uani 1 1 d D U . . .
H1A_C:1 H 0.779198 0.563223 0.255494 0.244 Uiso 1 1 calc R U . . .
H1B_C:1 H 0.886104 0.578530 0.260336 0.244 Uiso 1 1 calc R U . . .
H1C_C:1 H 0.873912 0.545504 0.186513 0.244 Uiso 1 1 calc R U . . .
C2_C:1 C 0.815(2) 0.4408(17) 0.3549(11) 0.185(9) Uani 1 1 d D U . . .
H2A_C:1 H 0.745483 0.463358 0.365965 0.277 Uiso 1 1 calc R U . . .
H2B_C:1 H 0.818958 0.380695 0.370674 0.277 Uiso 1 1 calc R U . . .
H2C_C:1 H 0.848749 0.470324 0.381729 0.277 Uiso 1 1 calc R U . . .
C3_C:1 C 0.9701(12) 0.4197(13) 0.2510(16) 0.163(8) Uani 1 1 d D U . . .
H3A_C:1 H 0.997928 0.429117 0.197118 0.245 Uiso 1 1 calc R U . . .
H3B_C:1 H 1.005888 0.449031 0.276572 0.245 Uiso 1 1 calc R U . . .
H3C_C:1 H 0.976097 0.359402 0.265517 0.245 Uiso 1 1 calc R U . . .
N_C:2 N 0.7446(6) 0.3019(6) 0.2064(5) 0.064(2) Uani 1 1 d D U . . .
H0_C:2 H 0.714302 0.338717 0.180446 0.076 Uiso 1 1 calc R U . . .
CA_C:2 C 0.7321(7) 0.2118(7) 0.2119(6) 0.063(2) Uani 1 1 d D U . . .
HA_C:2 H 0.715893 0.189379 0.265201 0.075 Uiso 1 1 calc R U . . .
CB_C:2 C 0.6455(7) 0.2014(8) 0.1786(7) 0.073(3) Uani 1 1 d D U . . .
HB_C:2 H 0.659679 0.231594 0.128034 0.088 Uiso 1 1 calc R U . . .
CG1_C:2 C 0.6325(9) 0.1134(7) 0.1705(6) 0.074(3) Uani 1 1 d D U . . .
HG1A_C:2 H 0.577266 0.112184 0.149460 0.110 Uiso 1 1 calc R U . . .
HG1B_C:2 H 0.692831 0.087504 0.137286 0.110 Uiso 1 1 calc R U . . .
HG1C_C:2 H 0.618765 0.082057 0.219349 0.110 Uiso 1 1 calc R U . . .
CG2_C:2 C 0.5482(8) 0.2461(10) 0.2285(9) 0.094(4) Uani 1 1 d D U . . .
HG2A_C:2 H 0.558332 0.304226 0.233147 0.141 Uiso 1 1 calc R U . . .
HG2B_C:2 H 0.494648 0.245703 0.205463 0.141 Uiso 1 1 calc R U . . .
HG2C_C:2 H 0.530810 0.216148 0.277898 0.141 Uiso 1 1 calc R U . . .
C_C:2 C 0.8273(7) 0.1658(7) 0.1677(5) 0.055(2) Uani 1 1 d D U . . .
O_C:2 O 0.8770(5) 0.1942(5) 0.1078(4) 0.0642(18) Uani 1 1 d D U . . .
O_C:3 O 0.9512(6) -0.0069(5) 0.2849(4) 0.076(2) Uani 1 1 d D U . . .
C_C:3 C 0.9916(8) -0.0029(8) 0.2189(6) 0.074(3) Uani 1 1 d D U . . .
CA_C:3 C 0.9394(7) 0.0383(6) 0.1623(5) 0.061(2) Uani 1 1 d D U . . .
HA_C:3 H 0.984626 0.076413 0.126685 0.073 Uiso 1 1 calc R U . . .
N_C:3 N 0.8511(6) 0.0888(6) 0.1992(5) 0.0595(19) Uani 1 1 d D U . . .
H0_C:3 H 0.812754 0.069908 0.242032 0.071 Uiso 1 1 calc R U . . .
CB_C:3 C 0.9174(8) -0.0282(6) 0.1179(6) 0.076(3) Uani 1 1 d D U . . .
HB1_C:3 H 0.878975 0.000270 0.084564 0.091 Uiso 1 1 calc R U . . .
HB2_C:3 H 0.980697 -0.052894 0.086095 0.091 Uiso 1 1 calc R U . . .
C3_C:3 C 0.8615(8) -0.0987(6) 0.1640(6) 0.090(3) Uani 1 1 d D U . . .
C7_C:3 C 0.7601(9) -0.0966(9) 0.1788(10) 0.126(6) Uani 1 1 d D U . . .
H7_C:3 H 0.723933 -0.051268 0.158751 0.151 Uiso 1 1 calc R U . . .
C6_C:3 C 0.7123(11) -0.1619(10) 0.2233(12) 0.148(8) Uani 1 1 d D U . . .
H6_C:3 H 0.642803 -0.161782 0.234743 0.178 Uiso 1 1 calc R U . . .
C5_C:3 C 0.7670(15) -0.2265(11) 0.2504(13) 0.159(8) Uani 1 1 d D U . . .
H5_C:3 H 0.733555 -0.269916 0.282266 0.191 Uiso 1 1 calc R U . . .
N1_C:3 N 0.8655(14) -0.2317(10) 0.2344(13) 0.173(8) Uani 1 1 d D U . . .
C4_C:3 C 0.9100(12) -0.1671(8) 0.1934(10) 0.134(6) Uani 1 1 d D U . . .
H4_C:3 H 0.979389 -0.168361 0.184006 0.161 Uiso 1 1 calc R U . . .
N_C:4 N 1.0849(7) -0.0327(8) 0.1888(5) 0.084(3) Uani 1 1 d . U . . .
H0_C:4 H 1.112790 -0.022479 0.140996 0.101 Uiso 1 1 calc R U . . .
CA_C:4 C 1.1414(9) -0.0830(10) 0.2363(7) 0.088(4) Uani 1 1 d . U . . .
HA1_C:4 H 1.095931 -0.114502 0.277224 0.105 Uiso 1 1 calc R U . . .
HA2_C:4 H 1.172945 -0.044911 0.258486 0.105 Uiso 1 1 calc R U . . .
C_C:4 C 1.2202(9) -0.1443(10) 0.1906(7) 0.086(4) Uani 1 1 d . U . . .
O_C:4 O 1.2406(8) -0.1436(8) 0.1243(4) 0.105(4) Uani 1 1 d . U . . .
N_C:5 N 1.2628(9) -0.1952(9) 0.2340(6) 0.111(4) Uani 1 1 d D U . . .
H0_C:5 H 1.245486 -0.188007 0.281942 0.133 Uiso 1 1 calc R U . . .
CA_C:5 C 1.3382(8) -0.2633(9) 0.2054(6) 0.087(3) Uani 1 1 d D U . . .
HA_C:5 H 1.374460 -0.247514 0.152701 0.105 Uiso 1 1 calc R U . . .
C_C:5 C 1.2894(9) -0.3419(10) 0.2089(6) 0.093(3) Uani 1 1 d D U . . .
O_C:5 O 1.2409(7) -0.3741(8) 0.2688(5) 0.102(3) Uani 1 1 d D U . . .
CB_C:5 C 1.4102(9) -0.2769(9) 0.2530(7) 0.095(4) Uani 1 1 d D U . . .
HB1_C:5 H 1.439351 -0.223685 0.251805 0.114 Uiso 1 1 calc R U . . .
HB2_C:5 H 1.373759 -0.291950 0.305169 0.114 Uiso 1 1 calc R U . . .
C6_C:5 C 1.4920(7) -0.3451(6) 0.2266(5) 0.076(3) Uani 1 1 d D U . . .
C7_C:5 C 1.5602(7) -0.3340(7) 0.1577(5) 0.083(3) Uani 1 1 d D U . . .
H7_C:5 H 1.554040 -0.282877 0.128390 0.100 Uiso 1 1 calc R U . . .
N8_C:5 N 1.6346(6) -0.3920(7) 0.1303(5) 0.089(3) Uani 1 1 d D U . . .
C9_C:5 C 1.6410(8) -0.4641(8) 0.1704(6) 0.087(3) Uani 1 1 d D U . . .
H9_C:5 H 1.692189 -0.506173 0.150829 0.104 Uiso 1 1 calc R U . . .
C10_C:5 C 1.5767(8) -0.4808(7) 0.2393(6) 0.084(3) Uani 1 1 d D U . . .
H10_C:5 H 1.584277 -0.532761 0.267094 0.100 Uiso 1 1 calc R U . . .
C11_C:5 C 1.5011(8) -0.4205(7) 0.2671(5) 0.080(3) Uani 1 1 d D U . . .
H11_C:5 H 1.455268 -0.431102 0.314157 0.096 Uiso 1 1 calc R U . . .
N_C:6 N 1.3032(9) -0.3754(10) 0.1435(6) 0.108(3) Uani 1 1 d D U . . .
H0_C:6 H 1.341670 -0.351491 0.103199 0.130 Uiso 1 1 calc R U . . .
CA_C:6 C 1.2572(14) -0.4501(15) 0.1363(10) 0.145(5) Uani 1 1 d D U . . .
HA_C:6 H 1.212828 -0.465071 0.186671 0.174 Uiso 1 1 calc R U . . .
CB_C:6 C 1.1922(14) -0.439(2) 0.0822(13) 0.172(8) Uani 1 1 d D U . . .
HB_C:6 H 1.159271 -0.491640 0.088223 0.207 Uiso 1 1 calc R U . . .
CG1_C:6 C 1.113(2) -0.370(3) 0.106(3) 0.27(2) Uani 1 1 d D U . . .
HG1A_C:6 H 1.075842 -0.382317 0.158309 0.411 Uiso 1 1 calc R U . . .
HG1B_C:6 H 1.142080 -0.316645 0.101816 0.411 Uiso 1 1 calc R U . . .
HG1C_C:6 H 1.067899 -0.364803 0.074892 0.411 Uiso 1 1 calc R U . . .
CG2_C:6 C 1.259(2) -0.432(3) 0.0030(12) 0.191(11) Uani 1 1 d D U . . .
HG2A_C:6 H 1.307181 -0.481424 -0.005032 0.286 Uiso 1 1 calc R U . . .
HG2B_C:6 H 1.218958 -0.429299 -0.031964 0.286 Uiso 1 1 calc R U . . .
HG2C_C:6 H 1.293139 -0.381141 -0.005039 0.286 Uiso 1 1 calc R U . . .
C_C:6 C 1.3339(16) -0.5232(16) 0.1180(15) 0.157(6) Uani 1 1 d D U . . .
O_C:6 O 1.4201(13) -0.5139(14) 0.089(2) 0.242(14) Uani 1 1 d D U . . .
O1_C:7 O 1.280(2) -0.5873(16) 0.1338(15) 0.206(8) Uani 1 1 d . U . . .
C1_C:7 C 1.373(6) -0.666(3) 0.092(5) 0.31(3) Uani 1 1 d . U . . .
H1A_C:7 H 1.344391 -0.719871 0.098839 0.465 Uiso 1 1 calc R U . . .
H1B_C:7 H 1.398260 -0.650285 0.038721 0.465 Uiso 1 1 calc R U . . .
H1C_C:7 H 1.426670 -0.671299 0.115350 0.465 Uiso 1 1 calc R U . . .
O1_D:1 O 1.0364(9) 0.1037(8) -0.1429(5) 0.109(3) Uani 1 1 d D U . . .
C_D:1 C 0.9886(10) 0.1288(10) -0.0834(7) 0.088(3) Uani 1 1 d D U . . .
O2_D:1 O 0.8915(7) 0.1316(6) -0.0567(4) 0.085(2) Uani 1 1 d D U . . .
CT_D:1 C 0.8333(11) 0.1005(9) -0.0992(6) 0.098(3) Uani 1 1 d D U . . .
C1_D:1 C 0.8635(17) 0.0082(10) -0.1076(12) 0.131(5) Uani 1 1 d D U . . .
H1A_D:1 H 0.824963 -0.013387 -0.135990 0.196 Uiso 1 1 calc R U . . .
H1B_D:1 H 0.933735 -0.000091 -0.133982 0.196 Uiso 1 1 calc R U . . .
H1C_D:1 H 0.851333 -0.022066 -0.058314 0.196 Uiso 1 1 calc R U . . .
C2_D:1 C 0.7285(11) 0.1145(14) -0.0481(9) 0.125(5) Uani 1 1 d D U . . .
H2A_D:1 H 0.682076 0.095644 -0.071155 0.187 Uiso 1 1 calc R U . . .
H2B_D:1 H 0.724153 0.082501 -0.000192 0.187 Uiso 1 1 calc R U . . .
H2C_D:1 H 0.712268 0.174463 -0.040218 0.187 Uiso 1 1 calc R U . . .
C3_D:1 C 0.8476(15) 0.1492(12) -0.1734(7) 0.112(5) Uani 1 1 d D U . . .
H3A_D:1 H 0.808330 0.127775 -0.201300 0.169 Uiso 1 1 calc R U . . .
H3B_D:1 H 0.826416 0.208738 -0.166086 0.169 Uiso 1 1 calc R U . . .
H3C_D:1 H 0.917422 0.142894 -0.201402 0.169 Uiso 1 1 calc R U . . .
N_D:2 N 1.0294(7) 0.1610(7) -0.0357(5) 0.075(2) Uani 1 1 d D U . . .
H0_D:2 H 0.990708 0.180965 0.005554 0.090 Uiso 1 1 calc R U . . .
CA_D:2 C 1.1332(9) 0.1626(8) -0.0517(7) 0.090(3) Uani 1 1 d D U . . .
HA_D:2 H 1.162109 0.155380 -0.106080 0.108 Uiso 1 1 calc R U . . .
CB_D:2 C 1.1562(13) 0.2503(10) -0.0373(8) 0.115(4) Uani 1 1 d D U . . .
HB_D:2 H 1.229676 0.247657 -0.049873 0.139 Uiso 1 1 calc R U . . .
CG1_D:2 C 1.1261(15) 0.3199(11) -0.0914(10) 0.127(6) Uani 1 1 d D U . . .
HG1A_D:2 H 1.154880 0.304084 -0.142601 0.191 Uiso 1 1 calc R U . . .
HG1B_D:2 H 1.054121 0.327195 -0.080400 0.191 Uiso 1 1 calc R U . . .
HG1C_D:2 H 1.150095 0.372707 -0.085630 0.191 Uiso 1 1 calc R U . . .
CG2_D:2 C 1.1203(18) 0.2622(18) 0.0424(10) 0.150(8) Uani 1 1 d D U . . .
HG2A_D:2 H 1.144753 0.213640 0.070330 0.225 Uiso 1 1 calc R U . . .
HG2B_D:2 H 1.144079 0.313232 0.052530 0.225 Uiso 1 1 calc R U . . .
HG2C_D:2 H 1.048105 0.267719 0.057760 0.225 Uiso 1 1 calc R U . . .
C_D:2 C 1.1783(9) 0.0909(10) -0.0105(6) 0.088(3) Uani 1 1 d D U . . .
O_D:2 O 1.1323(8) 0.0557(14) 0.0473(7) 0.198(10) Uani 1 1 d D U . . .
O_D:3 O 1.3958(13) -0.0563(11) -0.1337(6) 0.175(8) Uani 1 1 d D U . . .
C_D:3 C 1.3648(11) -0.0689(10) -0.0664(7) 0.122(5) Uani 1 1 d D U . . .
CA_D:3 C 1.3276(9) 0.0004(10) -0.0121(8) 0.120(4) Uani 1 1 d D U . . .
HA_D:3 H 1.284484 -0.024067 0.035500 0.144 Uiso 1 1 calc R U . . .
N_D:3 N 1.2692(9) 0.0662(8) -0.0438(6) 0.099(3) Uani 1 1 d D U . . .
H0_D:3 H 1.296773 0.090523 -0.087779 0.118 Uiso 1 1 calc R U . . .
CB_D:3 C 1.4038(15) 0.0502(16) 0.0065(12) 0.171(7) Uani 1 1 d D U . . .
HB1_D:3 H 1.460168 0.056478 -0.038404 0.205 Uiso 1 1 calc R U . . .
HB2_D:3 H 1.372566 0.107255 0.019056 0.205 Uiso 1 1 calc R U . . .
C3_D:3 C 1.4419(18) 0.0101(14) 0.0694(12) 0.202(10) Uani 1 1 d D U . . .
C7_D:3 C 1.532(2) -0.0393(18) 0.0519(15) 0.246(13) Uani 1 1 d D U . . .
H7_D:3 H 1.571397 -0.039518 0.001818 0.295 Uiso 1 1 calc R U . . .
C6_D:3 C 1.563(2) -0.0879(16) 0.1068(19) 0.245(14) Uani 1 1 d D U . . .
H6_D:3 H 1.620550 -0.126277 0.095549 0.294 Uiso 1 1 calc R U . . .
C5_D:3 C 1.506(3) -0.078(2) 0.1800(18) 0.310(19) Uani 1 1 d D U . . .
H5_D:3 H 1.528143 -0.109877 0.218603 0.372 Uiso 1 1 calc R U . . .
N1_D:3 N 1.423(3) -0.027(2) 0.1996(14) 0.314(17) Uani 1 1 d D U . . .
C4_D:3 C 1.392(2) 0.013(2) 0.1437(13) 0.274(14) Uani 1 1 d D U . . .
H4_D:3 H 1.330273 0.046168 0.156151 0.329 Uiso 1 1 calc R U . . .
N_D:4 N 1.3672(9) -0.1491(11) -0.0389(7) 0.122(5) Uani 1 1 d . U . . .
H0_D:4 H 1.335456 -0.161427 0.007878 0.146 Uiso 1 1 calc R U . . .
CA_D:4 C 1.4209(13) -0.2157(15) -0.0843(9) 0.129(6) Uani 1 1 d . U . . .
HA1_D:4 H 1.470100 -0.191893 -0.127932 0.155 Uiso 1 1 calc R U . . .
HA2_D:4 H 1.374728 -0.243279 -0.102580 0.155 Uiso 1 1 calc R U . . .
C_D:4 C 1.4714(10) -0.2786(12) -0.0413(7) 0.100(5) Uani 1 1 d . U . . .
O_D:4 O 1.4458(6) -0.2883(7) 0.0256(5) 0.089(3) Uani 1 1 d . U . . .
N_D:5 N 1.5513(11) -0.3201(11) -0.0828(6) 0.134(6) Uani 1 1 d D U . . .
H0_D:5 H 1.571637 -0.304781 -0.130567 0.160 Uiso 1 1 calc R U . . .
CA_D:5 C 1.6076(9) -0.3908(10) -0.0519(7) 0.111(4) Uani 1 1 d D U . . .
HA_D:5 H 1.582319 -0.394281 0.003577 0.134 Uiso 1 1 calc R U . . .
C_D:5 C 1.7145(9) -0.3682(8) -0.0748(7) 0.086(3) Uani 1 1 d D U . . .
O_D:5 O 1.7573(8) -0.3575(7) -0.1414(5) 0.106(3) Uani 1 1 d D U . . .
CB_D:5 C 1.6036(11) -0.4755(10) -0.0794(9) 0.117(4) Uani 1 1 d D U . . .
HB1_D:5 H 1.535461 -0.492026 -0.060479 0.141 Uiso 1 1 calc R U . . .
HB2_D:5 H 1.621104 -0.470627 -0.134394 0.141 Uiso 1 1 calc R U . . .
C6_D:5 C 1.6732(8) -0.5430(7) -0.0541(6) 0.094(3) Uani 1 1 d D U . . .
C7_D:5 C 1.6586(9) -0.5694(8) 0.0210(6) 0.098(4) Uani 1 1 d D U . . .
H7_D:5 H 1.601702 -0.545661 0.055691 0.117 Uiso 1 1 calc R U . . .
N8_D:5 N 1.7196(8) -0.6261(7) 0.0471(5) 0.089(3) Uani 1 1 d D U . . .
C9_D:5 C 1.7988(9) -0.6608(8) -0.0019(6) 0.087(3) Uani 1 1 d D U . . .
H9_D:5 H 1.841573 -0.702469 0.015865 0.104 Uiso 1 1 calc R U . . .
C10_D:5 C 1.8209(9) -0.6382(8) -0.0782(6) 0.092(4) Uani 1 1 d D U . . .
H10_D:5 H 1.878643 -0.662309 -0.111860 0.110 Uiso 1 1 calc R U . . .
C11_D:5 C 1.7558(8) -0.5795(7) -0.1030(6) 0.087(3) Uani 1 1 d D U . . .
H11_D:5 H 1.768366 -0.563981 -0.154705 0.104 Uiso 1 1 calc R U . . .
N_D:6 N 1.7507(9) -0.3630(8) -0.0218(6) 0.099(3) Uani 1 1 d D U . . .
H0_D:6 H 1.717650 -0.377174 0.024260 0.118 Uiso 1 1 calc R U . . .
CA_D:6 C 1.8494(14) -0.3328(12) -0.0379(9) 0.138(4) Uani 1 1 d D U . . .
HA_D:6 H 1.869560 -0.313402 -0.091915 0.166 Uiso 1 1 calc R U . . .
CB_D:6 C 1.845(2) -0.2555(13) 0.0065(14) 0.188(9) Uani 1 1 d D U . . .
HB_D:6 H 1.831156 -0.273324 0.060753 0.226 Uiso 1 1 calc R U . . .
CG1_D:6 C 1.942(3) -0.216(2) -0.020(3) 0.255(17) Uani 1 1 d D U . . .
HG1A_D:6 H 1.938347 -0.167496 0.008195 0.382 Uiso 1 1 calc R U . . .
HG1B_D:6 H 1.995440 -0.257491 -0.012816 0.382 Uiso 1 1 calc R U . . .
HG1C_D:6 H 1.954779 -0.197843 -0.073138 0.382 Uiso 1 1 calc R U . . .
CG2_D:6 C 1.762(3) -0.187(2) -0.0067(16) 0.232(14) Uani 1 1 d D U . . .
HG2A_D:6 H 1.698240 -0.210063 0.009960 0.348 Uiso 1 1 calc R U . . .
HG2B_D:6 H 1.759901 -0.138145 0.021419 0.348 Uiso 1 1 calc R U . . .
HG2C_D:6 H 1.776475 -0.168710 -0.059857 0.348 Uiso 1 1 calc R U . . .
C_D:6 C 1.9224(13) -0.4042(17) -0.0264(12) 0.147(5) Uani 1 1 d D U . . .
O_D:6 O 2.0105(11) -0.4079(19) -0.0518(12) 0.212(9) Uani 1 1 d D U . . .
O1_D:7 O 1.8843(9) -0.4614(10) 0.0228(9) 0.131(4) Uani 1 1 d . U . . .
C1_D:7 C 1.9493(17) -0.531(2) 0.0379(18) 0.169(8) Uani 1 1 d . U . . .
H1A_D:7 H 1.911947 -0.570234 0.076127 0.253 Uiso 1 1 calc R U . . .
H1B_D:7 H 1.980221 -0.559849 -0.007666 0.253 Uiso 1 1 calc R U . . .
H1C_D:7 H 2.000283 -0.511253 0.055677 0.253 Uiso 1 1 calc R U . . .
O143_S:1 O 0.6320(16) -0.4049(14) 0.7259(12) 0.172(6) Uiso 1 1 d . . . . .
O_S:2 O 1.2417(12) -0.1306(10) 0.3732(9) 0.140(4) Uiso 1 1 d D U . . .
C1_S:2 C 1.2362(13) -0.1868(12) 0.4260(9) 0.111(5) Uiso 1 1 d D U . . .
H1_S:2 H 1.259097 -0.243744 0.416724 0.133 Uiso 1 1 calc R U . . .
N_S:2 N 1.1965(10) -0.1632(9) 0.4968(8) 0.111(4) Uiso 1 1 d D U . . .
C2_S:2 C 1.1676(18) -0.0785(13) 0.5166(14) 0.147(7) Uiso 1 1 d D U . . .
H2A_S:2 H 1.141240 -0.078071 0.570778 0.220 Uiso 1 1 calc R U . . .
H2B_S:2 H 1.224911 -0.045891 0.499707 0.220 Uiso 1 1 calc R U . . .
H2C_S:2 H 1.116797 -0.053483 0.493006 0.220 Uiso 1 1 calc R U . . .
C_S:2 C 1.1877(18) -0.2327(13) 0.5512(13) 0.143(7) Uiso 1 1 d D U . . .
H0A_S:2 H 1.158882 -0.212427 0.600925 0.215 Uiso 1 1 calc R U . . .
H0B_S:2 H 1.145045 -0.271461 0.542048 0.215 Uiso 1 1 calc R U . . .
H0C_S:2 H 1.253018 -0.262122 0.548180 0.215 Uiso 1 1 calc R U . . .
O_S:3 O 1.021(2) -0.3494(19) 0.2563(16) 0.218(9) Uiso 1 1 d . . . . .
O_S:4 O 1.429(3) -0.376(2) 0.7881(19) 0.239(11) Uiso 1 1 d . . . . .

loop_
_atom_site_aniso_label
_atom_site_aniso_U_11
_atom_site_aniso_U_22
_atom_site_aniso_U_33
_atom_site_aniso_U_23
_atom_site_aniso_U_13
_atom_site_aniso_U_12
O1_A:1 0.050(4) 0.149(9) 0.058(4) 0.022(5) 0.007(3) -0.008(4)
C_A:1 0.051(5) 0.115(8) 0.045(5) 0.023(5) 0.002(4) -0.007(5)
O2_A:1 0.068(4) 0.107(6) 0.053(4) 0.025(3) -0.011(3) -0.014(4)
CT_A:1 0.087(7) 0.107(9) 0.066(6) 0.032(5) -0.007(5) -0.032(6)
C1_A:1 0.071(6) 0.144(13) 0.078(8) 0.018(8) -0.005(6) -0.028(7)
C2_A:1 0.097(9) 0.117(12) 0.102(9) 0.004(7) 0.020(8) -0.027(8)
C3_A:1 0.109(11) 0.113(11) 0.094(9) 0.035(8) -0.012(8) -0.026(8)
N_A:2 0.055(5) 0.109(6) 0.032(4) 0.014(4) 0.009(3) -0.002(4)
CA_A:2 0.066(6) 0.098(7) 0.040(5) 0.014(4) -0.004(4) 0.014(5)
CB_A:2 0.076(6) 0.095(9) 0.071(7) 0.007(6) -0.023(5) 0.009(6)
CG1_A:2 0.096(9) 0.109(10) 0.066(7) 0.021(7) -0.020(6) 0.007(7)
CG2_A:2 0.091(7) 0.110(11) 0.086(8) 0.026(7) -0.039(6) -0.010(7)
C_A:2 0.067(6) 0.107(7) 0.031(5) 0.011(4) 0.000(4) 0.018(5)
O_A:2 0.077(5) 0.095(6) 0.048(4) 0.013(4) -0.004(3) 0.007(4)
O_A:3 0.116(8) 0.173(13) 0.107(8) 0.070(8) 0.023(6) 0.065(8)
C_A:3 0.104(7) 0.103(11) 0.073(8) 0.021(7) 0.000(6) 0.024(6)
CA_A:3 0.124(7) 0.115(9) 0.051(7) 0.014(6) 0.000(6) 0.041(7)
N_A:3 0.109(8) 0.122(8) 0.046(5) 0.024(5) 0.008(5) 0.047(6)
CB_A:3 0.146(13) 0.139(10) 0.107(12) 0.013(8) -0.046(10) 0.014(9)
C3_A:3 0.146(13) 0.129(9) 0.108(10) -0.001(7) -0.035(8) -0.009(8)
C7_A:3 0.177(18) 0.162(16) 0.114(13) 0.026(12) -0.015(10) 0.036(13)
C6_A:3 0.152(16) 0.167(17) 0.137(15) 0.041(13) -0.026(10) 0.025(12)
C5_A:3 0.167(16) 0.120(13) 0.128(13) 0.013(10) -0.035(10) -0.005(10)
N1_A:3 0.160(12) 0.140(11) 0.111(10) 0.003(9) -0.052(8) -0.015(9)
C4_A:3 0.163(15) 0.131(12) 0.114(11) 0.001(9) -0.042(10) -0.017(10)
N_A:4 0.114(7) 0.106(9) 0.058(6) 0.034(6) 0.028(6) 0.026(6)
CA_A:4 0.102(7) 0.091(8) 0.074(8) 0.032(7) 0.018(7) 0.020(7)
C_A:4 0.089(8) 0.085(8) 0.059(6) 0.032(6) 0.026(6) -0.001(5)
O_A:4 0.084(5) 0.084(6) 0.062(4) 0.027(4) 0.015(4) 0.002(4)
N_A:5 0.102(8) 0.096(7) 0.099(8) 0.053(6) 0.053(7) 0.034(6)
CA_A:5 0.095(7) 0.093(8) 0.087(7) 0.038(6) 0.020(7) 0.015(6)
C_A:5 0.070(7) 0.111(8) 0.073(6) 0.041(5) 0.023(5) 0.018(6)
O_A:5 0.123(9) 0.116(9) 0.090(6) 0.023(6) 0.059(6) -0.003(6)
CB_A:5 0.106(8) 0.085(9) 0.093(9) 0.039(7) 0.011(7) 0.003(6)
C6_A:5 0.103(8) 0.078(8) 0.072(7) 0.023(6) 0.000(6) 0.002(6)
C7_A:5 0.091(8) 0.090(9) 0.105(9) 0.031(8) -0.010(7) -0.020(6)
N8_A:5 0.099(7) 0.091(7) 0.080(7) 0.033(6) -0.016(5) -0.018(5)
C9_A:5 0.103(8) 0.098(10) 0.075(7) 0.019(7) -0.017(6) -0.009(6)
C10_A:5 0.104(9) 0.096(9) 0.072(7) 0.016(7) -0.008(6) 0.005(6)
C11_A:5 0.095(8) 0.104(9) 0.066(7) 0.030(7) -0.004(5) -0.004(6)
N_A:6 0.074(6) 0.125(8) 0.073(6) 0.043(5) 0.017(5) 0.007(5)
CA_A:6 0.097(9) 0.171(11) 0.076(8) 0.032(7) -0.005(7) -0.027(8)
CB_A:6 0.118(12) 0.27(2) 0.107(12) 0.051(13) -0.044(9) -0.027(13)
CG1_A:6 0.080(9) 0.19(2) 0.144(14) 0.012(13) -0.025(9) -0.016(10)
CG2_A:6 0.24(4) 0.35(5) 0.32(5) 0.17(4) -0.17(4) -0.07(3)
C_A:6 0.094(10) 0.165(13) 0.113(9) -0.025(9) -0.014(8) 0.002(9)
O_A:6 0.147(12) 0.250(19) 0.162(13) -0.088(14) -0.039(11) 0.040(13)
O1_A:7 0.133(9) 0.144(11) 0.141(9) -0.031(8) -0.066(8) 0.033(7)
C1_A:7 0.16(2) 0.123(17) 0.30(4) -0.001(19) -0.12(2) 0.005(12)
O1_B:1 0.082(5) 0.072(5) 0.069(5) 0.021(4) -0.010(4) -0.007(4)
C_B:1 0.059(6) 0.071(6) 0.067(6) 0.025(5) 0.000(4) -0.008(5)
O2_B:1 0.078(5) 0.077(5) 0.101(6) 0.024(4) -0.030(4) -0.011(4)
CT_B:1 0.075(7) 0.082(8) 0.114(9) 0.002(6) -0.019(5) -0.006(5)
C1_B:1 0.077(7) 0.097(8) 0.087(8) 0.001(6) -0.015(6) -0.007(6)
C2_B:1 0.099(11) 0.125(13) 0.179(15) 0.013(12) -0.073(11) -0.005(9)
C3_B:1 0.086(9) 0.145(16) 0.119(9) -0.024(9) 0.000(7) -0.034(9)
N_B:2 0.055(5) 0.075(6) 0.073(5) 0.013(5) -0.004(4) 0.001(4)
CA_B:2 0.049(5) 0.086(7) 0.058(6) 0.014(5) 0.004(4) -0.004(4)
CB_B:2 0.069(7) 0.103(9) 0.081(8) -0.012(6) -0.007(5) 0.002(6)
CG1_B:2 0.073(7) 0.151(15) 0.078(8) -0.015(9) -0.009(6) -0.012(8)
CG2_B:2 0.070(7) 0.157(17) 0.19(2) -0.086(15) -0.004(9) 0.001(8)
C_B:2 0.055(5) 0.076(7) 0.053(5) 0.008(5) 0.005(4) -0.001(4)
O_B:2 0.058(4) 0.082(5) 0.050(4) 0.025(3) 0.009(3) -0.001(3)
O_B:3 0.093(6) 0.101(7) 0.044(4) 0.029(4) 0.010(4) -0.002(4)
C_B:3 0.052(6) 0.093(6) 0.047(5) 0.021(5) 0.002(4) 0.004(4)
CA_B:3 0.045(4) 0.089(6) 0.046(5) 0.022(5) 0.002(4) 0.002(4)
N_B:3 0.047(4) 0.090(6) 0.034(4) 0.019(4) 0.012(3) 0.001(3)
CB_B:3 0.063(5) 0.081(7) 0.080(7) 0.008(6) -0.013(5) 0.004(4)
C3_B:3 0.055(5) 0.086(8) 0.094(6) 0.014(6) -0.022(5) -0.001(5)
C7_B:3 0.081(7) 0.080(8) 0.114(9) 0.027(7) -0.035(6) -0.012(5)
C6_B:3 0.071(7) 0.083(9) 0.153(10) 0.034(8) -0.043(7) -0.006(5)
C5_B:3 0.067(7) 0.098(10) 0.143(9) -0.021(8) -0.036(6) 0.007(6)
N1_B:3 0.060(5) 0.136(10) 0.106(7) -0.002(6) -0.023(5) -0.008(5)
C4_B:3 0.053(6) 0.116(10) 0.085(6) 0.015(6) -0.019(5) -0.005(5)
N_B:4 0.058(5) 0.091(6) 0.050(4) 0.017(4) -0.006(4) 0.005(4)
CA_B:4 0.056(5) 0.088(7) 0.059(6) 0.009(5) 0.005(4) -0.004(5)
C_B:4 0.063(6) 0.076(7) 0.048(5) 0.024(5) 0.002(4) -0.003(4)
O_B:4 0.066(4) 0.094(6) 0.046(4) 0.022(4) -0.001(3) -0.002(4)
N_B:5 0.061(5) 0.075(6) 0.055(5) 0.021(4) 0.003(4) 0.003(4)
CA_B:5 0.059(5) 0.060(6) 0.062(6) 0.015(5) 0.004(4) 0.003(4)
C_B:5 0.058(5) 0.080(8) 0.064(5) 0.026(6) 0.003(4) -0.004(5)
O_B:5 0.070(5) 0.083(6) 0.060(4) 0.036(4) 0.006(3) -0.001(4)
CB_B:5 0.074(6) 0.074(6) 0.064(6) 0.026(5) 0.010(5) -0.013(4)
C6_B:5 0.079(7) 0.064(7) 0.073(6) 0.015(5) 0.012(5) -0.011(4)
C7_B:5 0.068(7) 0.090(9) 0.077(6) 0.023(6) 0.011(5) -0.007(5)
N8_B:5 0.065(6) 0.102(8) 0.078(6) 0.023(5) 0.015(5) -0.005(4)
C9_B:5 0.076(7) 0.072(8) 0.084(6) 0.013(6) 0.013(5) 0.000(5)
C10_B:5 0.110(10) 0.064(9) 0.083(6) 0.005(6) -0.006(6) 0.014(6)
C11_B:5 0.113(9) 0.060(8) 0.067(6) 0.011(5) 0.015(6) 0.005(5)
N_B:6 0.064(5) 0.136(10) 0.061(5) 0.031(6) 0.003(4) -0.030(5)
CA_B:6 0.069(6) 0.132(9) 0.076(7) 0.028(7) -0.007(5) -0.026(6)
CB_B:6 0.196(18) 0.128(12) 0.200(17) -0.036(10) -0.126(15) 0.003(10)
CG1_B:6 0.17(2) 0.22(3) 0.39(4) -0.13(3) -0.11(2) 0.03(2)
CG2_B:6 0.20(2) 0.116(16) 0.31(2) 0.099(18) -0.15(2) -0.065(14)
C_B:6 0.091(8) 0.110(10) 0.122(9) 0.018(9) -0.020(7) 0.005(7)
O_B:6 0.141(13) 0.47(4) 0.143(10) -0.085(18) -0.043(11) 0.16(2)
O1_B:7 0.107(7) 0.099(8) 0.170(10) -0.013(7) -0.045(7) 0.006(5)
C1_B:7 0.101(12) 0.19(3) 0.31(4) -0.09(2) -0.088(15) 0.046(13)
O1_C:1 0.070(4) 0.080(5) 0.080(5) 0.017(4) -0.026(4) -0.004(4)
C_C:1 0.058(6) 0.068(6) 0.062(6) 0.014(5) -0.006(4) -0.005(5)
O2_C:1 0.086(5) 0.069(5) 0.129(7) 0.013(5) -0.052(5) -0.010(4)
CT_C:1 0.145(11) 0.084(9) 0.211(14) -0.005(11) -0.108(12) -0.015(9)
C1_C:1 0.148(16) 0.073(8) 0.30(3) -0.022(13) -0.114(19) 0.004(9)
C2_C:1 0.27(2) 0.14(2) 0.191(12) -0.072(13) -0.119(15) -0.007(19)
C3_C:1 0.131(10) 0.115(13) 0.29(3) 0.031(16) -0.139(14) -0.025(9)
N_C:2 0.053(4) 0.067(5) 0.062(5) 0.010(4) -0.012(4) 0.003(4)
CA_C:2 0.047(4) 0.071(6) 0.057(6) 0.015(5) -0.001(4) -0.001(4)
CB_C:2 0.055(5) 0.079(7) 0.079(7) 0.006(6) -0.013(5) -0.002(5)
CG1_C:2 0.079(7) 0.074(6) 0.056(6) 0.020(5) -0.008(5) -0.007(5)
CG2_C:2 0.050(5) 0.097(9) 0.122(11) -0.006(8) -0.004(6) -0.005(5)
C_C:2 0.053(5) 0.054(5) 0.049(5) 0.008(4) -0.002(4) -0.006(4)
O_C:2 0.058(4) 0.066(5) 0.050(3) 0.020(3) 0.003(3) 0.002(3)
O_C:3 0.067(4) 0.086(6) 0.048(4) 0.026(4) 0.005(3) 0.017(4)
C_C:3 0.054(5) 0.094(9) 0.052(5) 0.035(5) 0.000(4) 0.006(5)
CA_C:3 0.049(5) 0.064(6) 0.049(5) 0.025(4) 0.004(4) 0.009(4)
N_C:3 0.052(4) 0.062(5) 0.047(4) 0.018(3) 0.003(3) 0.001(3)
CB_C:3 0.070(6) 0.077(7) 0.060(6) 0.014(4) 0.005(5) 0.007(5)
C3_C:3 0.107(7) 0.071(7) 0.071(7) 0.013(6) 0.002(6) -0.010(6)
C7_C:3 0.103(7) 0.101(11) 0.137(13) 0.021(10) 0.014(9) -0.014(7)
C6_C:3 0.114(10) 0.112(13) 0.19(2) 0.037(12) -0.010(12) -0.036(9)
C5_C:3 0.192(13) 0.089(12) 0.19(2) 0.040(13) -0.052(17) -0.036(12)
N1_C:3 0.190(12) 0.101(11) 0.23(2) 0.066(12) -0.073(16) -0.027(10)
C4_C:3 0.171(12) 0.088(10) 0.159(16) 0.040(10) -0.084(13) -0.020(9)
N_C:4 0.054(5) 0.126(9) 0.040(4) 0.040(5) 0.009(3) 0.020(5)
CA_C:4 0.061(6) 0.117(10) 0.056(6) 0.027(6) 0.003(5) 0.029(6)
C_C:4 0.062(6) 0.122(10) 0.043(5) 0.034(6) 0.013(5) 0.018(6)
O_C:4 0.097(6) 0.135(9) 0.044(4) 0.022(5) 0.009(4) 0.046(6)
N_C:5 0.092(7) 0.153(10) 0.049(5) 0.027(6) 0.001(5) 0.058(7)
CA_C:5 0.056(6) 0.135(8) 0.041(5) 0.026(5) 0.008(4) 0.025(5)
C_C:5 0.055(6) 0.153(9) 0.045(5) 0.034(5) 0.003(5) 0.013(6)
O_C:5 0.075(5) 0.150(9) 0.049(4) 0.033(5) 0.011(4) 0.009(5)
CB_C:5 0.081(7) 0.117(10) 0.065(7) 0.010(7) -0.011(5) 0.039(6)
C6_C:5 0.054(5) 0.091(7) 0.064(6) 0.019(5) -0.004(4) 0.012(5)
C7_C:5 0.071(7) 0.095(8) 0.064(6) 0.028(6) -0.007(4) 0.011(5)
N8_C:5 0.053(5) 0.131(8) 0.052(5) 0.034(5) 0.005(4) 0.025(5)
C9_C:5 0.066(6) 0.116(9) 0.063(6) 0.017(6) -0.011(5) 0.015(6)
C10_C:5 0.075(7) 0.096(8) 0.063(6) 0.036(6) -0.017(5) 0.014(5)
C11_C:5 0.068(6) 0.102(8) 0.047(5) 0.021(5) 0.007(4) 0.004(5)
N_C:6 0.073(6) 0.186(10) 0.051(5) 0.021(6) -0.001(5) -0.022(7)
CA_C:6 0.125(11) 0.211(13) 0.085(9) 0.021(10) -0.003(8) -0.059(8)
CB_C:6 0.091(11) 0.24(3) 0.193(15) -0.038(17) -0.045(10) -0.017(12)
CG1_C:6 0.13(2) 0.34(5) 0.38(5) -0.14(4) -0.10(2) 0.04(2)
CG2_C:6 0.22(3) 0.24(3) 0.137(12) -0.016(18) -0.087(13) -0.02(2)
C_C:6 0.146(11) 0.172(11) 0.181(18) 0.044(12) -0.088(12) -0.065(8)
O_C:6 0.120(8) 0.156(15) 0.45(4) 0.062(19) -0.115(15) -0.014(8)
O1_C:7 0.218(18) 0.198(13) 0.23(2) 0.060(15) -0.107(16) -0.104(12)
C1_C:7 0.36(6) 0.17(2) 0.40(7) 0.03(3) -0.12(5) -0.05(3)
O1_D:1 0.132(8) 0.112(8) 0.060(5) -0.011(5) 0.020(5) -0.028(6)
C_D:1 0.093(6) 0.099(9) 0.053(6) 0.016(5) 0.003(5) -0.015(6)
O2_D:1 0.092(5) 0.106(6) 0.051(4) 0.020(4) -0.011(3) -0.028(5)
CT_D:1 0.127(8) 0.108(8) 0.063(6) 0.011(6) -0.029(6) -0.037(8)
C1_D:1 0.166(16) 0.109(8) 0.130(14) 0.012(8) -0.058(12) -0.039(9)
C2_D:1 0.109(8) 0.181(17) 0.090(9) 0.025(10) -0.037(6) -0.044(9)
C3_D:1 0.144(13) 0.126(12) 0.075(7) 0.023(8) -0.043(8) -0.037(10)
N_D:2 0.071(4) 0.089(7) 0.042(4) 0.013(4) 0.012(4) -0.006(4)
CA_D:2 0.083(6) 0.104(7) 0.061(6) 0.025(5) 0.011(6) -0.024(6)
CB_D:2 0.100(10) 0.131(9) 0.104(8) 0.005(8) 0.002(8) -0.053(8)
CG1_D:2 0.123(13) 0.101(10) 0.117(11) 0.009(9) 0.034(9) -0.031(9)
CG2_D:2 0.126(14) 0.20(2) 0.120(9) -0.042(11) -0.011(11) -0.035(15)
C_D:2 0.064(6) 0.134(9) 0.046(6) 0.024(6) 0.010(5) -0.022(5)
O_D:2 0.068(6) 0.34(2) 0.096(8) 0.129(11) 0.039(5) 0.065(9)
O_D:3 0.166(12) 0.187(14) 0.071(5) 0.055(7) 0.064(8) 0.075(11)
C_D:3 0.073(8) 0.155(8) 0.073(7) 0.055(6) 0.041(7) 0.036(7)
CA_D:3 0.064(7) 0.171(11) 0.082(8) 0.036(7) 0.030(6) -0.002(6)
N_D:3 0.087(6) 0.107(8) 0.063(6) 0.016(6) 0.029(4) -0.004(5)
CB_D:3 0.104(12) 0.211(19) 0.180(16) 0.061(13) -0.025(11) -0.042(12)
C3_D:3 0.27(2) 0.142(18) 0.238(18) 0.065(17) -0.132(17) -0.089(15)
C7_D:3 0.30(3) 0.18(3) 0.32(3) 0.07(2) -0.21(2) -0.04(2)
C6_D:3 0.27(3) 0.20(2) 0.33(3) 0.14(2) -0.20(2) -0.134(19)
C5_D:3 0.38(4) 0.27(3) 0.33(3) 0.15(3) -0.16(3) -0.19(3)
N1_D:3 0.42(4) 0.30(4) 0.25(2) 0.10(3) -0.14(3) -0.15(3)
C4_D:3 0.36(3) 0.30(4) 0.219(18) 0.06(3) -0.14(2) -0.15(3)
N_D:4 0.072(7) 0.168(9) 0.070(6) 0.057(6) 0.020(5) 0.048(7)
CA_D:4 0.093(10) 0.168(12) 0.075(8) 0.048(7) 0.010(7) 0.055(10)
C_D:4 0.064(7) 0.145(12) 0.058(6) 0.038(7) 0.007(5) 0.023(6)
O_D:4 0.065(5) 0.116(7) 0.057(4) 0.033(4) 0.006(3) 0.007(4)
N_D:5 0.115(8) 0.174(11) 0.053(6) 0.046(7) 0.017(6) 0.070(8)
CA_D:5 0.085(6) 0.147(9) 0.060(7) 0.056(7) 0.006(6) 0.032(6)
C_D:5 0.093(6) 0.061(7) 0.055(5) 0.026(5) 0.031(5) 0.032(5)
O_D:5 0.110(7) 0.102(8) 0.059(4) 0.018(5) 0.028(4) 0.020(5)
CB_D:5 0.087(8) 0.157(9) 0.095(10) 0.059(8) -0.037(7) 0.004(7)
C6_D:5 0.081(7) 0.105(8) 0.091(7) 0.043(7) -0.028(5) -0.017(5)
C7_D:5 0.091(8) 0.104(10) 0.089(7) 0.045(7) -0.026(6) -0.016(6)
N8_D:5 0.102(7) 0.085(7) 0.070(5) 0.037(5) -0.020(5) -0.011(5)
C9_D:5 0.112(9) 0.074(9) 0.064(6) 0.023(6) -0.017(5) -0.014(6)
C10_D:5 0.107(9) 0.092(9) 0.068(6) 0.026(6) -0.023(6) -0.007(6)
C11_D:5 0.099(8) 0.085(8) 0.074(6) 0.032(6) -0.027(5) -0.022(5)
N_D:6 0.117(7) 0.081(8) 0.058(5) 0.007(5) 0.030(5) 0.003(5)
CA_D:6 0.157(9) 0.159(11) 0.069(8) -0.003(8) 0.034(8) -0.063(8)
CB_D:6 0.31(3) 0.129(13) 0.128(15) 0.019(11) -0.063(17) -0.071(12)
CG1_D:6 0.39(3) 0.16(3) 0.24(4) 0.05(3) -0.11(4) -0.15(3)
CG2_D:6 0.39(3) 0.15(2) 0.114(17) 0.019(16) -0.02(2) 0.00(2)
C_D:6 0.098(7) 0.209(14) 0.116(12) -0.054(10) 0.024(9) -0.047(8)
O_D:6 0.102(7) 0.36(3) 0.171(15) -0.110(16) 0.018(8) -0.073(10)
O1_D:7 0.078(6) 0.145(10) 0.165(11) -0.037(7) -0.025(6) 0.016(5)
C1_D:7 0.104(13) 0.192(19) 0.23(2) -0.106(14) -0.075(14) 0.075(12)

loop_
_atom_type_symbol
_atom_type_description
_atom_type_scat_dispersion_real
_atom_type_scat_dispersion_imag
_atom_type_scat_source
C C 0.0064 0.0035 'International Tables Vol C Tables 4.2.6.8 and 6.1.1.4'
H H 0.0000 0.0000 'International Tables Vol C Tables 4.2.6.8 and 6.1.1.4'
N N 0.0116 0.0070 'International Tables Vol C Tables 4.2.6.8 and 6.1.1.4'
O O 0.0197 0.0128 'International Tables Vol C Tables 4.2.6.8 and 6.1.1.4'

loop_
_geom_angle_atom_site_label_1
_geom_angle_atom_site_label_2
_geom_angle_atom_site_label_3
_geom_angle
_geom_angle_site_symmetry_1
_geom_angle_site_symmetry_3
_geom_angle_publ_flag
O1_A:1 C_A:1 N_A:2 128.3(13) . . ?
O1_A:1 C_A:1 O2_A:1 123.6(12) . . ?
N_A:2 C_A:1 O2_A:1 107.9(9) . . ?
C_A:1 O2_A:1 CT_A:1 120.5(8) . . ?
O2_A:1 CT_A:1 C1_A:1 111.1(11) . . ?
O2_A:1 CT_A:1 C2_A:1 100.2(10) . . ?
C1_A:1 CT_A:1 C2_A:1 110.2(12) . . ?
O2_A:1 CT_A:1 C3_A:1 110.6(11) . . ?
C1_A:1 CT_A:1 C3_A:1 112.2(11) . . ?
C2_A:1 CT_A:1 C3_A:1 111.8(13) . . ?
C_A:1 N_A:2 CA_A:2 118.3(9) . . ?
N_A:2 CA_A:2 C_A:2 109.8(8) . . ?
N_A:2 CA_A:2 CB_A:2 112.2(9) . . ?
C_A:2 CA_A:2 CB_A:2 112.3(10) . . ?
CG2_A:2 CB_A:2 CA_A:2 113.8(10) . . ?
CG2_A:2 CB_A:2 CG1_A:2 112.1(11) . . ?
CA_A:2 CB_A:2 CG1_A:2 111.8(11) . . ?
O_A:2 C_A:2 N_A:3 120.8(11) . . ?
O_A:2 C_A:2 CA_A:2 123.5(10) . . ?
N_A:3 C_A:2 CA_A:2 115.5(9) . . ?
O_A:3 C_A:3 N_A:4 124.3(12) . . ?
O_A:3 C_A:3 CA_A:3 122.4(12) . . ?
N_A:4 C_A:3 CA_A:3 112.8(11) . . ?
N_A:3 CA_A:3 C_A:3 111.3(13) . . ?
N_A:3 CA_A:3 CB_A:3 103.6(11) . . ?
C_A:3 CA_A:3 CB_A:3 108.5(13) . . ?
C_A:2 N_A:3 CA_A:3 126.4(10) . . ?
C3_A:3 CB_A:3 CA_A:3 108.7(12) . . ?
C4_A:3 C3_A:3 C7_A:3 116.7(11) . . ?
C4_A:3 C3_A:3 CB_A:3 119.7(12) . . ?
C7_A:3 C3_A:3 CB_A:3 123.6(12) . . ?
C6_A:3 C7_A:3 C3_A:3 120.6(13) . . ?
C5_A:3 C6_A:3 C7_A:3 117.0(14) . . ?
N1_A:3 C5_A:3 C6_A:3 124.9(14) . . ?
C5_A:3 N1_A:3 C4_A:3 115.8(13) . . ?
N1_A:3 C4_A:3 C3_A:3 125.1(13) . . ?
C_A:3 N_A:4 CA_A:4 118.2(10) . . ?
N_A:4 CA_A:4 C_A:4 110.1(13) . . ?
O_A:4 C_A:4 N_A:5 123.1(12) . . ?
O_A:4 C_A:4 CA_A:4 119.9(12) . . ?
N_A:5 C_A:4 CA_A:4 116.8(10) . . ?
C_A:4 N_A:5 CA_A:5 123.7(11) . . ?
N_A:5 CA_A:5 CB_A:5 110.3(13) . . ?
N_A:5 CA_A:5 C_A:5 107.5(13) . . ?
CB_A:5 CA_A:5 C_A:5 108.9(11) . . ?
O_A:5 C_A:5 N_A:6 123.5(16) . . ?
O_A:5 C_A:5 CA_A:5 119.2(14) . . ?
N_A:6 C_A:5 CA_A:5 117.2(11) . . ?
C6_A:5 CB_A:5 CA_A:5 116.0(11) . . ?
C11_A:5 C6_A:5 C7_A:5 117.4(9) . . ?
C11_A:5 C6_A:5 CB_A:5 120.8(9) . . ?
C7_A:5 C6_A:5 CB_A:5 121.8(10) . . ?
N8_A:5 C7_A:5 C6_A:5 125.7(10) . . ?
C7_A:5 N8_A:5 C9_A:5 114.4(9) . . ?
N8_A:5 C9_A:5 C10_A:5 125.0(11) . . ?
C11_A:5 C10_A:5 C9_A:5 118.2(10) . . ?
C10_A:5 C11_A:5 C6_A:5 119.0(9) . . ?
C_A:5 N_A:6 CA_A:6 118.7(11) . . ?
N_A:6 CA_A:6 C_A:6 110.5(13) . . ?
N_A:6 CA_A:6 CB_A:6 118.9(17) . . ?
C_A:6 CA_A:6 CB_A:6 108.9(16) . . ?
CG2_A:6 CB_A:6 CG1_A:6 114(2) . . ?
CG2_A:6 CB_A:6 CA_A:6 115(2) . . ?
CG1_A:6 CB_A:6 CA_A:6 110.5(14) . . ?
O1_A:7 C_A:6 O_A:6 123(2) . . ?
O1_A:7 C_A:6 CA_A:6 116.3(16) . . ?
O_A:6 C_A:6 CA_A:6 120.8(19) . . ?
C_A:6 O1_A:7 C1_A:7 112(2) . . ?
O1_B:1 C_B:1 O2_B:1 126.5(11) . . ?
O1_B:1 C_B:1 N_B:2 123.1(11) . . ?
O2_B:1 C_B:1 N_B:2 110.3(9) . . ?
C_B:1 O2_B:1 CT_B:1 120.2(9) . . ?
O2_B:1 CT_B:1 C3_B:1 107.6(11) . . ?
O2_B:1 CT_B:1 C1_B:1 109.4(10) . . ?
C3_B:1 CT_B:1 C1_B:1 113.0(12) . . ?
O2_B:1 CT_B:1 C2_B:1 104.7(11) . . ?
C3_B:1 CT_B:1 C2_B:1 111.2(13) . . ?
C1_B:1 CT_B:1 C2_B:1 110.6(13) . . ?
C_B:1 N_B:2 CA_B:2 118.4(9) . . ?
N_B:2 CA_B:2 C_B:2 111.1(9) . . ?
N_B:2 CA_B:2 CB_B:2 108.7(9) . . ?
C_B:2 CA_B:2 CB_B:2 112.8(9) . . ?
CG2_B:2 CB_B:2 CA_B:2 112.5(12) . . ?
CG2_B:2 CB_B:2 CG1_B:2 109.2(13) . . ?
CA_B:2 CB_B:2 CG1_B:2 113.2(12) . . ?
O_B:2 C_B:2 N_B:3 121.9(9) . . ?
O_B:2 C_B:2 CA_B:2 120.3(9) . . ?
N_B:3 C_B:2 CA_B:2 117.8(8) . . ?
O_B:3 C_B:3 N_B:4 123.9(10) . . ?
O_B:3 C_B:3 CA_B:3 119.0(10) . . ?
N_B:4 C_B:3 CA_B:3 116.8(8) . . ?
N_B:3 CA_B:3 C_B:3 109.6(7) . . ?
N_B:3 CA_B:3 CB_B:3 109.7(9) . . ?
C_B:3 CA_B:3 CB_B:3 111.2(8) . . ?
C_B:2 N_B:3 CA_B:3 122.4(7) . . ?
C3_B:3 CB_B:3 CA_B:3 112.2(9) . . ?
C7_B:3 C3_B:3 C4_B:3 117.7(8) . . ?
C7_B:3 C3_B:3 CB_B:3 122.2(9) . . ?
C4_B:3 C3_B:3 CB_B:3 119.9(8) . . ?
C3_B:3 C7_B:3 C6_B:3 119.3(10) . . ?
C5_B:3 C6_B:3 C7_B:3 118.4(10) . . ?
N1_B:3 C5_B:3 C6_B:3 124.3(11) . . ?
C5_B:3 N1_B:3 C4_B:3 116.3(10) . . ?
N1_B:3 C4_B:3 C3_B:3 124.0(9) . . ?
C_B:3 N_B:4 CA_B:4 121.6(9) . . ?
N_B:4 CA_B:4 C_B:4 113.2(9) . . ?
O_B:4 C_B:4 N_B:5 125.6(11) . . ?
O_B:4 C_B:4 CA_B:4 121.4(10) . . ?
N_B:5 C_B:4 CA_B:4 112.9(9) . . ?
C_B:4 N_B:5 CA_B:5 124.6(9) . . ?
N_B:5 CA_B:5 C_B:5 110.7(9) . . ?
N_B:5 CA_B:5 CB_B:5 108.0(8) . . ?
C_B:5 CA_B:5 CB_B:5 110.3(9) . . ?
O_B:5 C_B:5 N_B:6 122.2(10) . . ?
O_B:5 C_B:5 CA_B:5 120.1(9) . . ?
N_B:6 C_B:5 CA_B:5 117.6(9) . . ?
C6_B:5 CB_B:5 CA_B:5 111.8(8) . . ?
C11_B:5 C6_B:5 C7_B:5 116.0(8) . . ?
C11_B:5 C6_B:5 CB_B:5 122.8(8) . . ?
C7_B:5 C6_B:5 CB_B:5 121.2(9) . . ?
N8_B:5 C7_B:5 C6_B:5 125.0(9) . . ?
C7_B:5 N8_B:5 C9_B:5 117.2(9) . . ?
N8_B:5 C9_B:5 C10_B:5 122.9(10) . . ?
C11_B:5 C10_B:5 C9_B:5 118.3(10) . . ?
C10_B:5 C11_B:5 C6_B:5 120.6(9) . . ?
C_B:5 N_B:6 CA_B:6 124.7(10) . . ?
N_B:6 CA_B:6 C_B:6 109.0(12) . . ?
N_B:6 CA_B:6 CB_B:6 110.8(12) . . ?
C_B:6 CA_B:6 CB_B:6 107.8(14) . . ?
CG1_B:6 CB_B:6 CG2_B:6 113(2) . . ?
CG1_B:6 CB_B:6 CA_B:6 112(2) . . ?
CG2_B:6 CB_B:6 CA_B:6 109.8(14) . . ?
O_B:6 C_B:6 O1_B:7 121.4(16) . . ?
O_B:6 C_B:6 CA_B:6 120.6(16) . . ?
O1_B:7 C_B:6 CA_B:6 115.4(15) . . ?
C_B:6 O1_B:7 C1_B:7 118(2) . . ?
O1_C:1 C_C:1 O2_C:1 128.8(11) . . ?
O1_C:1 C_C:1 N_C:2 123.2(10) . . ?
O2_C:1 C_C:1 N_C:2 108.0(9) . . ?
C_C:1 O2_C:1 CT_C:1 118.4(10) . . ?
C3_C:1 CT_C:1 C2_C:1 112.6(17) . . ?
C3_C:1 CT_C:1 C1_C:1 111.0(15) . . ?
C2_C:1 CT_C:1 C1_C:1 113.4(18) . . ?
C3_C:1 CT_C:1 O2_C:1 107.0(14) . . ?
C2_C:1 CT_C:1 O2_C:1 110.9(13) . . ?
C1_C:1 CT_C:1 O2_C:1 101.2(13) . . ?
C_C:1 N_C:2 CA_C:2 117.2(8) . . ?
N_C:2 CA_C:2 C_C:2 108.9(7) . . ?
N_C:2 CA_C:2 CB_C:2 107.9(8) . . ?
C_C:2 CA_C:2 CB_C:2 110.3(9) . . ?
CG1_C:2 CB_C:2 CA_C:2 114.5(9) . . ?
CG1_C:2 CB_C:2 CG2_C:2 110.8(10) . . ?
CA_C:2 CB_C:2 CG2_C:2 108.3(10) . . ?
O_C:2 C_C:2 N_C:3 122.6(9) . . ?
O_C:2 C_C:2 CA_C:2 122.9(9) . . ?
N_C:3 C_C:2 CA_C:2 114.5(8) . . ?
O_C:3 C_C:3 N_C:4 124.0(9) . . ?
O_C:3 C_C:3 CA_C:3 122.1(9) . . ?
N_C:4 C_C:3 CA_C:3 113.9(8) . . ?
N_C:3 CA_C:3 C_C:3 110.0(8) . . ?
N_C:3 CA_C:3 CB_C:3 112.0(8) . . ?
C_C:3 CA_C:3 CB_C:3 110.7(9) . . ?
C_C:2 N_C:3 CA_C:3 119.9(7) . . ?
C3_C:3 CB_C:3 CA_C:3 115.4(9) . . ?
C4_C:3 C3_C:3 C7_C:3 117.7(9) . . ?
C4_C:3 C3_C:3 CB_C:3 120.9(10) . . ?
C7_C:3 C3_C:3 CB_C:3 121.4(9) . . ?
C3_C:3 C7_C:3 C6_C:3 118.9(11) . . ?
C5_C:3 C6_C:3 C7_C:3 118.8(13) . . ?
N1_C:3 C5_C:3 C6_C:3 123.4(14) . . ?
C4_C:3 N1_C:3 C5_C:3 116.9(13) . . ?
N1_C:3 C4_C:3 C3_C:3 124.1(12) . . ?
C_C:3 N_C:4 CA_C:4 119.9(8) . . ?
N_C:4 CA_C:4 C_C:4 110.6(10) . . ?
O_C:4 C_C:4 N_C:5 125.9(12) . . ?
O_C:4 C_C:4 CA_C:4 123.5(10) . . ?
N_C:5 C_C:4 CA_C:4 110.6(10) . . ?
C_C:4 N_C:5 CA_C:5 122.3(11) . . ?
N_C:5 CA_C:5 C_C:5 109.2(11) . . ?
N_C:5 CA_C:5 CB_C:5 108.8(10) . . ?
C_C:5 CA_C:5 CB_C:5 110.3(10) . . ?
O_C:5 C_C:5 N_C:6 122.7(15) . . ?
O_C:5 C_C:5 CA_C:5 121.2(13) . . ?
N_C:6 C_C:5 CA_C:5 116.1(10) . . ?
C6_C:5 CB_C:5 CA_C:5 112.6(10) . . ?
C11_C:5 C6_C:5 C7_C:5 117.2(8) . . ?
C11_C:5 C6_C:5 CB_C:5 122.9(9) . . ?
C7_C:5 C6_C:5 CB_C:5 119.8(9) . . ?
N8_C:5 C7_C:5 C6_C:5 123.2(8) . . ?
C9_C:5 N8_C:5 C7_C:5 118.0(8) . . ?
N8_C:5 C9_C:5 C10_C:5 122.8(10) . . ?
C9_C:5 C10_C:5 C11_C:5 118.6(9) . . ?
C6_C:5 C11_C:5 C10_C:5 120.1(8) . . ?
C_C:5 N_C:6 CA_C:6 123.3(12) . . ?
N_C:6 CA_C:6 C_C:6 110.1(15) . . ?
N_C:6 CA_C:6 CB_C:6 116.1(17) . . ?
C_C:6 CA_C:6 CB_C:6 110.9(17) . . ?
CG1_C:6 CB_C:6 CG2_C:6 118(3) . . ?
CG1_C:6 CB_C:6 CA_C:6 109(2) . . ?
CG2_C:6 CB_C:6 CA_C:6 108.6(16) . . ?
O_C:6 C_C:6 O1_C:7 135(3) . . ?
O_C:6 C_C:6 CA_C:6 122(2) . . ?
O1_C:7 C_C:6 CA_C:6 102(2) . . ?
C_C:6 O1_C:7 C1_C:7 99(3) . . ?
O1_D:1 C_D:1 O2_D:1 125.5(14) . . ?
O1_D:1 C_D:1 N_D:2 123.4(13) . . ?
O2_D:1 C_D:1 N_D:2 111.1(11) . . ?
C_D:1 O2_D:1 CT_D:1 119.9(10) . . ?
O2_D:1 CT_D:1 C3_D:1 110.3(10) . . ?
O2_D:1 CT_D:1 C1_D:1 108.7(12) . . ?
C3_D:1 CT_D:1 C1_D:1 111.4(13) . . ?
O2_D:1 CT_D:1 C2_D:1 102.0(10) . . ?
C3_D:1 CT_D:1 C2_D:1 113.2(13) . . ?
C1_D:1 CT_D:1 C2_D:1 110.8(14) . . ?
C_D:1 N_D:2 CA_D:2 121.3(10) . . ?
N_D:2 CA_D:2 C_D:2 111.8(9) . . ?
N_D:2 CA_D:2 CB_D:2 109.4(11) . . ?
C_D:2 CA_D:2 CB_D:2 113.6(12) . . ?
CG2_D:2 CB_D:2 CG1_D:2 117.9(18) . . ?
CG2_D:2 CB_D:2 CA_D:2 109.5(14) . . ?
CG1_D:2 CB_D:2 CA_D:2 111.7(13) . . ?
O_D:2 C_D:2 N_D:3 122.3(13) . . ?
O_D:2 C_D:2 CA_D:2 123.1(11) . . ?
N_D:3 C_D:2 CA_D:2 114.4(9) . . ?
O_D:3 C_D:3 N_D:4 116.8(15) . . ?
O_D:3 C_D:3 CA_D:3 124.5(15) . . ?
N_D:4 C_D:3 CA_D:3 118.7(12) . . ?
N_D:3 CA_D:3 C_D:3 108.8(12) . . ?
N_D:3 CA_D:3 CB_D:3 102.4(13) . . ?
C_D:3 CA_D:3 CB_D:3 119.1(15) . . ?
C_D:2 N_D:3 CA_D:3 123.2(10) . . ?
C3_D:3 CB_D:3 CA_D:3 114.2(15) . . ?
C4_D:3 C3_D:3 C7_D:3 116.9(12) . . ?
C4_D:3 C3_D:3 CB_D:3 125.1(15) . . ?
C7_D:3 C3_D:3 CB_D:3 117.8(15) . . ?
C6_D:3 C7_D:3 C3_D:3 120.3(15) . . ?
C7_D:3 C6_D:3 C5_D:3 116.8(17) . . ?
N1_D:3 C5_D:3 C6_D:3 124.7(18) . . ?
C4_D:3 N1_D:3 C5_D:3 115.8(18) . . ?
N1_D:3 C4_D:3 C3_D:3 125.1(17) . . ?
C_D:3 N_D:4 CA_D:4 121.4(11) . . ?
N_D:4 CA_D:4 C_D:4 110.7(15) . . ?
O_D:4 C_D:4 N_D:5 122.8(11) . . ?
O_D:4 C_D:4 CA_D:4 123.3(13) . . ?
N_D:5 C_D:4 CA_D:4 113.8(11) . . ?
C_D:4 N_D:5 CA_D:5 122.6(10) . . ?
N_D:5 CA_D:5 CB_D:5 114.4(14) . . ?
N_D:5 CA_D:5 C_D:5 105.6(12) . . ?
CB_D:5 CA_D:5 C_D:5 109.8(11) . . ?
O_D:5 C_D:5 N_D:6 125.8(14) . . ?
O_D:5 C_D:5 CA_D:5 118.8(14) . . ?
N_D:6 C_D:5 CA_D:5 115.4(10) . . ?
C6_D:5 CB_D:5 CA_D:5 111.8(11) . . ?
C11_D:5 C6_D:5 C7_D:5 116.3(8) . . ?
C11_D:5 C6_D:5 CB_D:5 122.3(10) . . ?
C7_D:5 C6_D:5 CB_D:5 121.3(10) . . ?
N8_D:5 C7_D:5 C6_D:5 124.2(10) . . ?
C7_D:5 N8_D:5 C9_D:5 117.9(9) . . ?
N8_D:5 C9_D:5 C10_D:5 122.5(10) . . ?
C11_D:5 C10_D:5 C9_D:5 117.7(10) . . ?
C6_D:5 C11_D:5 C10_D:5 121.3(9) . . ?
C_D:5 N_D:6 CA_D:6 119.3(11) . . ?
N_D:6 CA_D:6 C_D:6 109.8(14) . . ?
N_D:6 CA_D:6 CB_D:6 110.8(15) . . ?
C_D:6 CA_D:6 CB_D:6 114.6(18) . . ?
CG1_D:6 CB_D:6 CA_D:6 110(2) . . ?
CG1_D:6 CB_D:6 CG2_D:6 107(2) . . ?
CA_D:6 CB_D:6 CG2_D:6 110(2) . . ?
O_D:6 C_D:6 O1_D:7 119(3) . . ?
O_D:6 C_D:6 CA_D:6 127(3) . . ?
O1_D:7 C_D:6 CA_D:6 113.4(14) . . ?
C_D:6 O1_D:7 C1_D:7 117.0(19) . . ?
O_S:2 C1_S:2 N_S:2 117.9(18) . . ?
C1_S:2 N_S:2 C_S:2 112.8(17) . . ?
C1_S:2 N_S:2 C2_S:2 125.1(17) . . ?
C_S:2 N_S:2 C2_S:2 122.1(17) . . ?

loop_
_geom_bond_atom_site_label_1
_geom_bond_atom_site_label_2
_geom_bond_distance
_geom_bond_site_symmetry_2
_geom_bond_publ_flag
O1_A:1 C_A:1 1.189(13) . ?
C_A:1 N_A:2 1.324(17) . ?
C_A:1 O2_A:1 1.405(16) . ?
O2_A:1 CT_A:1 1.462(15) . ?
CT_A:1 C1_A:1 1.518(14) . ?
CT_A:1 C2_A:1 1.524(15) . ?
CT_A:1 C3_A:1 1.524(14) . ?
N_A:2 CA_A:2 1.470(14) . ?
CA_A:2 C_A:2 1.502(16) . ?
CA_A:2 CB_A:2 1.524(13) . ?
CB_A:2 CG2_A:2 1.491(17) . ?
CB_A:2 CG1_A:2 1.532(17) . ?
C_A:2 O_A:2 1.234(13) . ?
C_A:2 N_A:3 1.346(16) . ?
O_A:3 C_A:3 1.235(15) . ?
C_A:3 N_A:4 1.337(19) . ?
C_A:3 CA_A:3 1.530(15) . ?
CA_A:3 N_A:3 1.416(16) . ?
CA_A:3 CB_A:3 1.528(19) . ?
CB_A:3 C3_A:3 1.504(11) . ?
C3_A:3 C4_A:3 1.383(12) . ?
C3_A:3 C7_A:3 1.388(13) . ?
C7_A:3 C6_A:3 1.384(12) . ?
C6_A:3 C5_A:3 1.384(18) . ?
C5_A:3 N1_A:3 1.337(15) . ?
N1_A:3 C4_A:3 1.342(13) . ?
N_A:4 CA_A:4 1.46(2) . ?
CA_A:4 C_A:4 1.51(2) . ?
C_A:4 O_A:4 1.232(14) . ?
C_A:4 N_A:5 1.303(19) . ?
N_A:5 CA_A:5 1.479(15) . ?
CA_A:5 CB_A:5 1.521(18) . ?
CA_A:5 C_A:5 1.53(2) . ?
C_A:5 O_A:5 1.223(14) . ?
C_A:5 N_A:6 1.32(2) . ?
CB_A:5 C6_A:5 1.509(11) . ?
C6_A:5 C11_A:5 1.386(11) . ?
C6_A:5 C7_A:5 1.390(11) . ?
C7_A:5 N8_A:5 1.337(12) . ?
N8_A:5 C9_A:5 1.340(13) . ?
C9_A:5 C10_A:5 1.389(14) . ?
C10_A:5 C11_A:5 1.377(12) . ?
N_A:6 CA_A:6 1.459(19) . ?
CA_A:6 C_A:6 1.52(2) . ?
CA_A:6 CB_A:6 1.527(16) . ?
CB_A:6 CG2_A:6 1.48(2) . ?
CB_A:6 CG1_A:6 1.52(2) . ?
C_A:6 O1_A:7 1.23(2) . ?
C_A:6 O_A:6 1.23(2) . ?
O1_A:7 C1_A:7 1.39(3) . ?
O1_B:1 C_B:1 1.216(14) . ?
C_B:1 O2_B:1 1.324(14) . ?
C_B:1 N_B:2 1.366(17) . ?
O2_B:1 CT_B:1 1.496(16) . ?
CT_B:1 C3_B:1 1.507(15) . ?
CT_B:1 C1_B:1 1.524(15) . ?
CT_B:1 C2_B:1 1.526(15) . ?
N_B:2 CA_B:2 1.455(14) . ?
CA_B:2 C_B:2 1.518(15) . ?
CA_B:2 CB_B:2 1.524(14) . ?
CB_B:2 CG2_B:2 1.510(18) . ?
CB_B:2 CG1_B:2 1.535(17) . ?
C_B:2 O_B:2 1.237(12) . ?
C_B:2 N_B:3 1.332(14) . ?
O_B:3 C_B:3 1.249(12) . ?
C_B:3 N_B:4 1.307(16) . ?
C_B:3 CA_B:3 1.505(13) . ?
CA_B:3 N_B:3 1.473(13) . ?
CA_B:3 CB_B:3 1.540(15) . ?
CB_B:3 C3_B:3 1.514(10) . ?
C3_B:3 C7_B:3 1.381(11) . ?
C3_B:3 C4_B:3 1.387(10) . ?
C7_B:3 C6_B:3 1.384(11) . ?
C6_B:3 C5_B:3 1.375(16) . ?
C5_B:3 N1_B:3 1.329(13) . ?
N1_B:3 C4_B:3 1.350(11) . ?
N_B:4 CA_B:4 1.439(17) . ?
CA_B:4 C_B:4 1.537(17) . ?
C_B:4 O_B:4 1.225(13) . ?
C_B:4 N_B:5 1.302(14) . ?
N_B:5 CA_B:5 1.458(13) . ?
CA_B:5 C_B:5 1.504(16) . ?
CA_B:5 CB_B:5 1.581(14) . ?
C_B:5 O_B:5 1.219(13) . ?
C_B:5 N_B:6 1.357(16) . ?
CB_B:5 C6_B:5 1.516(10) . ?
C6_B:5 C11_B:5 1.381(11) . ?
C6_B:5 C7_B:5 1.391(11) . ?
C7_B:5 N8_B:5 1.332(11) . ?
N8_B:5 C9_B:5 1.331(12) . ?
C9_B:5 C10_B:5 1.386(14) . ?
C10_B:5 C11_B:5 1.378(12) . ?
N_B:6 CA_B:6 1.462(16) . ?
CA_B:6 C_B:6 1.48(2) . ?
CA_B:6 CB_B:6 1.569(16) . ?
CB_B:6 CG1_B:6 1.46(2) . ?
CB_B:6 CG2_B:6 1.52(2) . ?
C_B:6 O_B:6 1.202(19) . ?
C_B:6 O1_B:7 1.35(2) . ?
O1_B:7 C1_B:7 1.41(3) . ?
O1_C:1 C_C:1 1.198(13) . ?
C_C:1 O2_C:1 1.310(14) . ?
C_C:1 N_C:2 1.383(15) . ?
O2_C:1 CT_C:1 1.529(18) . ?
CT_C:1 C3_C:1 1.506(17) . ?
CT_C:1 C2_C:1 1.510(17) . ?
CT_C:1 C1_C:1 1.517(16) . ?
N_C:2 CA_C:2 1.470(13) . ?
CA_C:2 C_C:2 1.522(14) . ?
CA_C:2 CB_C:2 1.569(13) . ?
CB_C:2 CG1_C:2 1.478(16) . ?
CB_C:2 CG2_C:2 1.571(16) . ?
C_C:2 O_C:2 1.221(11) . ?
C_C:2 N_C:3 1.364(14) . ?
O_C:3 C_C:3 1.208(12) . ?
C_C:3 N_C:4 1.336(15) . ?
C_C:3 CA_C:3 1.521(12) . ?
CA_C:3 N_C:3 1.447(12) . ?
CA_C:3 CB_C:3 1.536(15) . ?
CB_C:3 C3_C:3 1.511(10) . ?
C3_C:3 C4_C:3 1.379(11) . ?
C3_C:3 C7_C:3 1.387(12) . ?
C7_C:3 C6_C:3 1.388(12) . ?
C6_C:3 C5_C:3 1.366(18) . ?
C5_C:3 N1_C:3 1.340(15) . ?
N1_C:3 C4_C:3 1.335(13) . ?
N_C:4 CA_C:4 1.485(15) . ?
CA_C:4 C_C:4 1.524(19) . ?
C_C:4 O_C:4 1.197(16) . ?
C_C:4 N_C:5 1.315(16) . ?
N_C:5 CA_C:5 1.465(14) . ?
CA_C:5 C_C:5 1.501(19) . ?
CA_C:5 CB_C:5 1.529(16) . ?
C_C:5 O_C:5 1.238(13) . ?
C_C:5 N_C:6 1.35(2) . ?
CB_C:5 C6_C:5 1.508(10) . ?
C6_C:5 C11_C:5 1.375(11) . ?
C6_C:5 C7_C:5 1.389(10) . ?
C7_C:5 N8_C:5 1.343(11) . ?
N8_C:5 C9_C:5 1.325(12) . ?
C9_C:5 C10_C:5 1.375(13) . ?
C10_C:5 C11_C:5 1.379(11) . ?
N_C:6 CA_C:6 1.47(2) . ?
CA_C:6 C_C:6 1.50(3) . ?
CA_C:6 CB_C:6 1.547(17) . ?
CB_C:6 CG1_C:6 1.49(3) . ?
CB_C:6 CG2_C:6 1.52(2) . ?
C_C:6 O_C:6 1.21(2) . ?
C_C:6 O1_C:7 1.31(3) . ?
O1_C:7 C1_C:7 1.78(8) . ?
O1_D:1 C_D:1 1.212(17) . ?
C_D:1 O2_D:1 1.325(16) . ?
C_D:1 N_D:2 1.372(19) . ?
O2_D:1 CT_D:1 1.465(15) . ?
CT_D:1 C3_D:1 1.502(14) . ?
CT_D:1 C1_D:1 1.505(16) . ?
CT_D:1 C2_D:1 1.529(15) . ?
N_D:2 CA_D:2 1.424(15) . ?
CA_D:2 C_D:2 1.505(18) . ?
CA_D:2 CB_D:2 1.553(15) . ?
CB_D:2 CG2_D:2 1.47(2) . ?
CB_D:2 CG1_D:2 1.54(2) . ?
C_D:2 O_D:2 1.218(14) . ?
C_D:2 N_D:3 1.298(18) . ?
O_D:3 C_D:3 1.221(15) . ?
C_D:3 N_D:4 1.34(2) . ?
C_D:3 CA_D:3 1.534(16) . ?
CA_D:3 N_D:3 1.452(17) . ?
CA_D:3 CB_D:3 1.56(2) . ?
CB_D:3 C3_D:3 1.497(12) . ?
C3_D:3 C4_D:3 1.378(12) . ?
C3_D:3 C7_D:3 1.393(14) . ?
C7_D:3 C6_D:3 1.374(12) . ?
C6_D:3 C5_D:3 1.40(2) . ?
C5_D:3 N1_D:3 1.335(17) . ?
N1_D:3 C4_D:3 1.334(14) . ?
N_D:4 CA_D:4 1.44(3) . ?
CA_D:4 C_D:4 1.48(2) . ?
C_D:4 O_D:4 1.203(16) . ?
C_D:4 N_D:5 1.328(19) . ?
N_D:5 CA_D:5 1.477(14) . ?
CA_D:5 CB_D:5 1.520(19) . ?
CA_D:5 C_D:5 1.535(19) . ?
C_D:5 O_D:5 1.229(13) . ?
C_D:5 N_D:6 1.26(2) . ?
CB_D:5 C6_D:5 1.514(11) . ?
C6_D:5 C11_D:5 1.377(11) . ?
C6_D:5 C7_D:5 1.395(11) . ?
C7_D:5 N8_D:5 1.336(11) . ?
N8_D:5 C9_D:5 1.339(12) . ?
C9_D:5 C10_D:5 1.397(14) . ?
C10_D:5 C11_D:5 1.383(11) . ?
N_D:6 CA_D:6 1.479(19) . ?
CA_D:6 C_D:6 1.49(3) . ?
CA_D:6 CB_D:6 1.556(17) . ?
CB_D:6 CG1_D:6 1.52(3) . ?
CB_D:6 CG2_D:6 1.57(3) . ?
C_D:6 O_D:6 1.203(19) . ?
C_D:6 O1_D:7 1.28(3) . ?
O1_D:7 C1_D:7 1.42(3) . ?
O_S:2 C1_S:2 1.26(2) . ?
C1_S:2 N_S:2 1.36(2) . ?
N_S:2 C_S:2 1.43(2) . ?
N_S:2 C2_S:2 1.43(2) . ?

loop_
_geom_torsion_atom_site_label_1
_geom_torsion_atom_site_label_2
_geom_torsion_atom_site_label_3
_geom_torsion_atom_site_label_4
_geom_torsion
_geom_torsion_site_symmetry_1
_geom_torsion_site_symmetry_2
_geom_torsion_site_symmetry_3
_geom_torsion_site_symmetry_4
_geom_torsion_publ_flag
O1_A:1 C_A:1 O2_A:1 CT_A:1 7.4(16) . . . . ?
N_A:2 C_A:1 O2_A:1 CT_A:1 -177.7(9) . . . . ?
C_A:1 O2_A:1 CT_A:1 C1_A:1 60.2(12) . . . . ?
C_A:1 O2_A:1 CT_A:1 C2_A:1 176.7(11) . . . . ?
C_A:1 O2_A:1 CT_A:1 C3_A:1 -65.2(14) . . . . ?
O1_A:1 C_A:1 N_A:2 CA_A:2 -1.8(18) . . . . ?
O2_A:1 C_A:1 N_A:2 CA_A:2 -176.4(8) . . . . ?
C_A:1 N_A:2 CA_A:2 C_A:2 -111.5(11) . . . . ?
C_A:1 N_A:2 CA_A:2 CB_A:2 122.8(11) . . . . ?
N_A:2 CA_A:2 CB_A:2 CG2_A:2 61.7(15) . . . . ?
C_A:2 CA_A:2 CB_A:2 CG2_A:2 -62.5(14) . . . . ?
N_A:2 CA_A:2 CB_A:2 CG1_A:2 -66.5(13) . . . . ?
C_A:2 CA_A:2 CB_A:2 CG1_A:2 169.3(11) . . . . ?
N_A:2 CA_A:2 C_A:2 O_A:2 -46.5(15) . . . . ?
CB_A:2 CA_A:2 C_A:2 O_A:2 79.1(14) . . . . ?
N_A:2 CA_A:2 C_A:2 N_A:3 137.8(12) . . . . ?
CB_A:2 CA_A:2 C_A:2 N_A:3 -96.6(14) . . . . ?
O_A:3 C_A:3 CA_A:3 N_A:3 38(2) . . . . ?
N_A:4 C_A:3 CA_A:3 N_A:3 -149.4(15) . . . . ?
O_A:3 C_A:3 CA_A:3 CB_A:3 -75(2) . . . . ?
N_A:4 C_A:3 CA_A:3 CB_A:3 97.3(16) . . . . ?
O_A:2 C_A:2 N_A:3 CA_A:3 7(2) . . . . ?
CA_A:2 C_A:2 N_A:3 CA_A:3 -177.0(15) . . . . ?
C_A:3 CA_A:3 N_A:3 C_A:2 135.6(16) . . . . ?
CB_A:3 CA_A:3 N_A:3 C_A:2 -108.0(18) . . . . ?
N_A:3 CA_A:3 CB_A:3 C3_A:3 -171.4(12) . . . . ?
C_A:3 CA_A:3 CB_A:3 C3_A:3 -53.1(16) . . . . ?
CA_A:3 CB_A:3 C3_A:3 C4_A:3 -84.4(18) . . . . ?
CA_A:3 CB_A:3 C3_A:3 C7_A:3 96.6(18) . . . . ?
C4_A:3 C3_A:3 C7_A:3 C6_A:3 1(2) . . . . ?
CB_A:3 C3_A:3 C7_A:3 C6_A:3 179.9(19) . . . . ?
C3_A:3 C7_A:3 C6_A:3 C5_A:3 0(2) . . . . ?
C7_A:3 C6_A:3 C5_A:3 N1_A:3 0(3) . . . . ?
C6_A:3 C5_A:3 N1_A:3 C4_A:3 0(2) . . . . ?
C5_A:3 N1_A:3 C4_A:3 C3_A:3 1(2) . . . . ?
C7_A:3 C3_A:3 C4_A:3 N1_A:3 -2(2) . . . . ?
CB_A:3 C3_A:3 C4_A:3 N1_A:3 179.3(17) . . . . ?
O_A:3 C_A:3 N_A:4 CA_A:4 5(3) . . . . ?
CA_A:3 C_A:3 N_A:4 CA_A:4 -167.8(17) . . . . ?
C_A:3 N_A:4 CA_A:4 C_A:4 145.7(17) . . . . ?
N_A:4 CA_A:4 C_A:4 O_A:4 39(2) . . . . ?
N_A:4 CA_A:4 C_A:4 N_A:5 -135.7(17) . . . . ?
O_A:4 C_A:4 N_A:5 CA_A:5 15(3) . . . . ?
CA_A:4 C_A:4 N_A:5 CA_A:5 -169.8(18) . . . . ?
C_A:4 N_A:5 CA_A:5 CB_A:5 101(2) . . . . ?
C_A:4 N_A:5 CA_A:5 C_A:5 -140.1(18) . . . . ?
N_A:5 CA_A:5 C_A:5 O_A:5 -59.5(16) . . . . ?
CB_A:5 CA_A:5 C_A:5 O_A:5 59.9(16) . . . . ?
N_A:5 CA_A:5 C_A:5 N_A:6 124.3(13) . . . . ?
CB_A:5 CA_A:5 C_A:5 N_A:6 -116.3(13) . . . . ?
N_A:5 CA_A:5 CB_A:5 C6_A:5 179.9(12) . . . . ?
C_A:5 CA_A:5 CB_A:5 C6_A:5 62.1(15) . . . . ?
CA_A:5 CB_A:5 C6_A:5 C11_A:5 -125.8(14) . . . . ?
CA_A:5 CB_A:5 C6_A:5 C7_A:5 51.6(19) . . . . ?
C11_A:5 C6_A:5 C7_A:5 N8_A:5 -0.6(19) . . . . ?
CB_A:5 C6_A:5 C7_A:5 N8_A:5 -178.2(15) . . . . ?
C6_A:5 C7_A:5 N8_A:5 C9_A:5 -4(2) . . . . ?
C7_A:5 N8_A:5 C9_A:5 C10_A:5 6.7(19) . . . . ?
N8_A:5 C9_A:5 C10_A:5 C11_A:5 -5(2) . . . . ?
C9_A:5 C10_A:5 C11_A:5 C6_A:5 0.0(19) . . . . ?
C7_A:5 C6_A:5 C11_A:5 C10_A:5 2.6(18) . . . . ?
CB_A:5 C6_A:5 C11_A:5 C10_A:5 -179.9(15) . . . . ?
O_A:5 C_A:5 N_A:6 CA_A:6 -3(2) . . . . ?
CA_A:5 C_A:5 N_A:6 CA_A:6 173.5(12) . . . . ?
C_A:5 N_A:6 CA_A:6 C_A:6 -113.6(15) . . . . ?
C_A:5 N_A:6 CA_A:6 CB_A:6 119.3(16) . . . . ?
N_A:6 CA_A:6 CB_A:6 CG2_A:6 -67(3) . . . . ?
C_A:6 CA_A:6 CB_A:6 CG2_A:6 165(3) . . . . ?
N_A:6 CA_A:6 CB_A:6 CG1_A:6 64(3) . . . . ?
C_A:6 CA_A:6 CB_A:6 CG1_A:6 -64(2) . . . . ?
N_A:6 CA_A:6 C_A:6 O1_A:7 -11(2) . . . . ?
CB_A:6 CA_A:6 C_A:6 O1_A:7 121(2) . . . . ?
N_A:6 CA_A:6 C_A:6 O_A:6 173(2) . . . . ?
CB_A:6 CA_A:6 C_A:6 O_A:6 -55(3) . . . . ?
O_A:6 C_A:6 O1_A:7 C1_A:7 -17(3) . . . . ?
CA_A:6 C_A:6 O1_A:7 C1_A:7 167(2) . . . . ?
O1_B:1 C_B:1 O2_B:1 CT_B:1 -5.4(18) . . . . ?
N_B:2 C_B:1 O2_B:1 CT_B:1 171.0(10) . . . . ?
C_B:1 O2_B:1 CT_B:1 C3_B:1 -59.1(15) . . . . ?
C_B:1 O2_B:1 CT_B:1 C1_B:1 63.9(14) . . . . ?
C_B:1 O2_B:1 CT_B:1 C2_B:1 -177.5(13) . . . . ?
O1_B:1 C_B:1 N_B:2 CA_B:2 -8.8(16) . . . . ?
O2_B:1 C_B:1 N_B:2 CA_B:2 174.6(9) . . . . ?
C_B:1 N_B:2 CA_B:2 C_B:2 -71.0(12) . . . . ?
C_B:1 N_B:2 CA_B:2 CB_B:2 164.4(10) . . . . ?
N_B:2 CA_B:2 CB_B:2 CG2_B:2 -60.6(17) . . . . ?
C_B:2 CA_B:2 CB_B:2 CG2_B:2 175.8(15) . . . . ?
N_B:2 CA_B:2 CB_B:2 CG1_B:2 175.0(10) . . . . ?
C_B:2 CA_B:2 CB_B:2 CG1_B:2 51.3(14) . . . . ?
N_B:2 CA_B:2 C_B:2 O_B:2 -40.8(14) . . . . ?
CB_B:2 CA_B:2 C_B:2 O_B:2 81.5(14) . . . . ?
N_B:2 CA_B:2 C_B:2 N_B:3 137.5(11) . . . . ?
CB_B:2 CA_B:2 C_B:2 N_B:3 -100.2(13) . . . . ?
O_B:3 C_B:3 CA_B:3 N_B:3 42.1(13) . . . . ?
N_B:4 C_B:3 CA_B:3 N_B:3 -142.6(10) . . . . ?
O_B:3 C_B:3 CA_B:3 CB_B:3 -79.4(12) . . . . ?
N_B:4 C_B:3 CA_B:3 CB_B:3 95.8(12) . . . . ?
O_B:2 C_B:2 N_B:3 CA_B:3 -7.0(18) . . . . ?
CA_B:2 C_B:2 N_B:3 CA_B:3 174.8(10) . . . . ?
C_B:3 CA_B:3 N_B:3 C_B:2 149.7(11) . . . . ?
CB_B:3 CA_B:3 N_B:3 C_B:2 -87.9(12) . . . . ?
N_B:3 CA_B:3 CB_B:3 C3_B:3 -174.7(8) . . . . ?
C_B:3 CA_B:3 CB_B:3 C3_B:3 -53.2(12) . . . . ?
CA_B:3 CB_B:3 C3_B:3 C7_B:3 84.4(13) . . . . ?
CA_B:3 CB_B:3 C3_B:3 C4_B:3 -90.0(12) . . . . ?
C4_B:3 C3_B:3 C7_B:3 C6_B:3 2.6(15) . . . . ?
CB_B:3 C3_B:3 C7_B:3 C6_B:3 -172.0(12) . . . . ?
C3_B:3 C7_B:3 C6_B:3 C5_B:3 -1.4(17) . . . . ?
C7_B:3 C6_B:3 C5_B:3 N1_B:3 -0.8(19) . . . . ?
C6_B:3 C5_B:3 N1_B:3 C4_B:3 1.6(18) . . . . ?
C5_B:3 N1_B:3 C4_B:3 C3_B:3 -0.3(17) . . . . ?
C7_B:3 C3_B:3 C4_B:3 N1_B:3 -1.8(16) . . . . ?
CB_B:3 C3_B:3 C4_B:3 N1_B:3 172.9(12) . . . . ?
O_B:3 C_B:3 N_B:4 CA_B:4 3.9(17) . . . . ?
CA_B:3 C_B:3 N_B:4 CA_B:4 -171.1(9) . . . . ?
C_B:3 N_B:4 CA_B:4 C_B:4 137.9(11) . . . . ?
N_B:4 CA_B:4 C_B:4 O_B:4 29.6(17) . . . . ?
N_B:4 CA_B:4 C_B:4 N_B:5 -153.4(11) . . . . ?
O_B:4 C_B:4 N_B:5 CA_B:5 5(2) . . . . ?
CA_B:4 C_B:4 N_B:5 CA_B:5 -172.0(10) . . . . ?
C_B:4 N_B:5 CA_B:5 C_B:5 -123.9(12) . . . . ?
C_B:4 N_B:5 CA_B:5 CB_B:5 115.3(13) . . . . ?
N_B:5 CA_B:5 C_B:5 O_B:5 -54.7(14) . . . . ?
CB_B:5 CA_B:5 C_B:5 O_B:5 64.8(14) . . . . ?
N_B:5 CA_B:5 C_B:5 N_B:6 129.2(12) . . . . ?
CB_B:5 CA_B:5 C_B:5 N_B:6 -111.3(12) . . . . ?
N_B:5 CA_B:5 CB_B:5 C6_B:5 -177.9(9) . . . . ?
C_B:5 CA_B:5 CB_B:5 C6_B:5 61.0(12) . . . . ?
CA_B:5 CB_B:5 C6_B:5 C11_B:5 -108.2(12) . . . . ?
CA_B:5 CB_B:5 C6_B:5 C7_B:5 73.8(14) . . . . ?
C11_B:5 C6_B:5 C7_B:5 N8_B:5 0.0(17) . . . . ?
CB_B:5 C6_B:5 C7_B:5 N8_B:5 178.1(12) . . . . ?
C6_B:5 C7_B:5 N8_B:5 C9_B:5 -0.4(18) . . . . ?
C7_B:5 N8_B:5 C9_B:5 C10_B:5 0.6(18) . . . . ?
N8_B:5 C9_B:5 C10_B:5 C11_B:5 -0.4(19) . . . . ?
C9_B:5 C10_B:5 C11_B:5 C6_B:5 0.0(18) . . . . ?
C7_B:5 C6_B:5 C11_B:5 C10_B:5 0.3(16) . . . . ?
CB_B:5 C6_B:5 C11_B:5 C10_B:5 -177.9(13) . . . . ?
O_B:5 C_B:5 N_B:6 CA_B:6 -4(2) . . . . ?
CA_B:5 C_B:5 N_B:6 CA_B:6 171.6(12) . . . . ?
C_B:5 N_B:6 CA_B:6 C_B:6 -131.2(15) . . . . ?
C_B:5 N_B:6 CA_B:6 CB_B:6 110.3(17) . . . . ?
N_B:6 CA_B:6 CB_B:6 CG1_B:6 -74(2) . . . . ?
C_B:6 CA_B:6 CB_B:6 CG1_B:6 167(2) . . . . ?
N_B:6 CA_B:6 CB_B:6 CG2_B:6 53(2) . . . . ?
C_B:6 CA_B:6 CB_B:6 CG2_B:6 -67(2) . . . . ?
N_B:6 CA_B:6 C_B:6 O_B:6 -33(3) . . . . ?
CB_B:6 CA_B:6 C_B:6 O_B:6 88(3) . . . . ?
N_B:6 CA_B:6 C_B:6 O1_B:7 165.1(14) . . . . ?
CB_B:6 CA_B:6 C_B:6 O1_B:7 -74.5(18) . . . . ?
O_B:6 C_B:6 O1_B:7 C1_B:7 7(4) . . . . ?
CA_B:6 C_B:6 O1_B:7 C1_B:7 169(2) . . . . ?
O1_C:1 C_C:1 O2_C:1 CT_C:1 -7(2) . . . . ?
N_C:2 C_C:1 O2_C:1 CT_C:1 170.9(12) . . . . ?
C_C:1 O2_C:1 CT_C:1 C3_C:1 66.3(17) . . . . ?
C_C:1 O2_C:1 CT_C:1 C2_C:1 -56.8(19) . . . . ?
C_C:1 O2_C:1 CT_C:1 C1_C:1 -177.4(15) . . . . ?
O1_C:1 C_C:1 N_C:2 CA_C:2 -5.6(15) . . . . ?
O2_C:1 C_C:1 N_C:2 CA_C:2 176.4(9) . . . . ?
C_C:1 N_C:2 CA_C:2 C_C:2 -70.9(11) . . . . ?
C_C:1 N_C:2 CA_C:2 CB_C:2 169.5(9) . . . . ?
N_C:2 CA_C:2 CB_C:2 CG1_C:2 171.9(9) . . . . ?
C_C:2 CA_C:2 CB_C:2 CG1_C:2 53.1(12) . . . . ?
N_C:2 CA_C:2 CB_C:2 CG2_C:2 -63.9(11) . . . . ?
C_C:2 CA_C:2 CB_C:2 CG2_C:2 177.2(10) . . . . ?
N_C:2 CA_C:2 C_C:2 O_C:2 -39.6(13) . . . . ?
CB_C:2 CA_C:2 C_C:2 O_C:2 78.6(12) . . . . ?
N_C:2 CA_C:2 C_C:2 N_C:3 142.4(9) . . . . ?
CB_C:2 CA_C:2 C_C:2 N_C:3 -99.4(10) . . . . ?
O_C:3 C_C:3 CA_C:3 N_C:3 15.6(17) . . . . ?
N_C:4 C_C:3 CA_C:3 N_C:3 -163.8(11) . . . . ?
O_C:3 C_C:3 CA_C:3 CB_C:3 -108.7(13) . . . . ?
N_C:4 C_C:3 CA_C:3 CB_C:3 71.9(14) . . . . ?
O_C:2 C_C:2 N_C:3 CA_C:3 1.4(15) . . . . ?
CA_C:2 C_C:2 N_C:3 CA_C:3 179.4(9) . . . . ?
C_C:3 CA_C:3 N_C:3 C_C:2 138.4(10) . . . . ?
CB_C:3 CA_C:3 N_C:3 C_C:2 -98.1(10) . . . . ?
N_C:3 CA_C:3 CB_C:3 C3_C:3 -69.4(11) . . . . ?
C_C:3 CA_C:3 CB_C:3 C3_C:3 53.8(12) . . . . ?
CA_C:3 CB_C:3 C3_C:3 C4_C:3 -83.0(15) . . . . ?
CA_C:3 CB_C:3 C3_C:3 C7_C:3 96.4(14) . . . . ?
C4_C:3 C3_C:3 C7_C:3 C6_C:3 1(2) . . . . ?
CB_C:3 C3_C:3 C7_C:3 C6_C:3 -178.1(16) . . . . ?
C3_C:3 C7_C:3 C6_C:3 C5_C:3 -1(2) . . . . ?
C7_C:3 C6_C:3 C5_C:3 N1_C:3 -2(3) . . . . ?
C6_C:3 C5_C:3 N1_C:3 C4_C:3 4(3) . . . . ?
C5_C:3 N1_C:3 C4_C:3 C3_C:3 -4(3) . . . . ?
C7_C:3 C3_C:3 C4_C:3 N1_C:3 1(2) . . . . ?
CB_C:3 C3_C:3 C4_C:3 N1_C:3 -179.8(17) . . . . ?
O_C:3 C_C:3 N_C:4 CA_C:4 8(2) . . . . ?
CA_C:3 C_C:3 N_C:4 CA_C:4 -173.0(13) . . . . ?
C_C:3 N_C:4 CA_C:4 C_C:4 151.9(14) . . . . ?
N_C:4 CA_C:4 C_C:4 O_C:4 9(2) . . . . ?
N_C:4 CA_C:4 C_C:4 N_C:5 -173.0(14) . . . . ?
O_C:4 C_C:4 N_C:5 CA_C:5 -5(3) . . . . ?
CA_C:4 C_C:4 N_C:5 CA_C:5 177.0(14) . . . . ?
C_C:4 N_C:5 CA_C:5 C_C:5 -90.9(17) . . . . ?
C_C:4 N_C:5 CA_C:5 CB_C:5 148.6(16) . . . . ?
N_C:5 CA_C:5 C_C:5 O_C:5 -61.0(14) . . . . ?
CB_C:5 CA_C:5 C_C:5 O_C:5 58.6(14) . . . . ?
N_C:5 CA_C:5 C_C:5 N_C:6 120.2(11) . . . . ?
CB_C:5 CA_C:5 C_C:5 N_C:6 -120.3(11) . . . . ?
N_C:5 CA_C:5 CB_C:5 C6_C:5 -178.9(11) . . . . ?
C_C:5 CA_C:5 CB_C:5 C6_C:5 61.3(13) . . . . ?
CA_C:5 CB_C:5 C6_C:5 C11_C:5 -112.2(13) . . . . ?
CA_C:5 CB_C:5 C6_C:5 C7_C:5 65.7(16) . . . . ?
C11_C:5 C6_C:5 C7_C:5 N8_C:5 -1.6(16) . . . . ?
CB_C:5 C6_C:5 C7_C:5 N8_C:5 -179.6(13) . . . . ?
C6_C:5 C7_C:5 N8_C:5 C9_C:5 2.0(17) . . . . ?
C7_C:5 N8_C:5 C9_C:5 C10_C:5 -1.9(17) . . . . ?
N8_C:5 C9_C:5 C10_C:5 C11_C:5 1.4(18) . . . . ?
C7_C:5 C6_C:5 C11_C:5 C10_C:5 1.1(16) . . . . ?
CB_C:5 C6_C:5 C11_C:5 C10_C:5 179.0(13) . . . . ?
C9_C:5 C10_C:5 C11_C:5 C6_C:5 -1.0(17) . . . . ?
O_C:5 C_C:5 N_C:6 CA_C:6 4(2) . . . . ?
CA_C:5 C_C:5 N_C:6 CA_C:6 -177.2(14) . . . . ?
C_C:5 N_C:6 CA_C:6 C_C:6 -110.5(18) . . . . ?
C_C:5 N_C:6 CA_C:6 CB_C:6 122.4(16) . . . . ?
N_C:6 CA_C:6 CB_C:6 CG1_C:6 -58(3) . . . . ?
C_C:6 CA_C:6 CB_C:6 CG1_C:6 176(3) . . . . ?
N_C:6 CA_C:6 CB_C:6 CG2_C:6 72(3) . . . . ?
C_C:6 CA_C:6 CB_C:6 CG2_C:6 -54(3) . . . . ?
N_C:6 CA_C:6 C_C:6 O_C:6 -23(3) . . . . ?
CB_C:6 CA_C:6 C_C:6 O_C:6 107(3) . . . . ?
N_C:6 CA_C:6 C_C:6 O1_C:7 163.2(17) . . . . ?
CB_C:6 CA_C:6 C_C:6 O1_C:7 -67(2) . . . . ?
O_C:6 C_C:6 O1_C:7 C1_C:7 -5(5) . . . . ?
CA_C:6 C_C:6 O1_C:7 C1_C:7 168(3) . . . . ?
O1_D:1 C_D:1 O2_D:1 CT_D:1 2(2) . . . . ?
N_D:2 C_D:1 O2_D:1 CT_D:1 179.8(11) . . . . ?
C_D:1 O2_D:1 CT_D:1 C3_D:1 -60.3(17) . . . . ?
C_D:1 O2_D:1 CT_D:1 C1_D:1 62.2(15) . . . . ?
C_D:1 O2_D:1 CT_D:1 C2_D:1 179.3(12) . . . . ?
O1_D:1 C_D:1 N_D:2 CA_D:2 -4(2) . . . . ?
O2_D:1 C_D:1 N_D:2 CA_D:2 178.4(10) . . . . ?
C_D:1 N_D:2 CA_D:2 C_D:2 -99.3(14) . . . . ?
C_D:1 N_D:2 CA_D:2 CB_D:2 134.0(13) . . . . ?
N_D:2 CA_D:2 CB_D:2 CG2_D:2 67.2(18) . . . . ?
C_D:2 CA_D:2 CB_D:2 CG2_D:2 -58.5(19) . . . . ?
N_D:2 CA_D:2 CB_D:2 CG1_D:2 -65.3(15) . . . . ?
C_D:2 CA_D:2 CB_D:2 CG1_D:2 169.1(12) . . . . ?
N_D:2 CA_D:2 C_D:2 O_D:2 -25(2) . . . . ?
CB_D:2 CA_D:2 C_D:2 O_D:2 100(2) . . . . ?
N_D:2 CA_D:2 C_D:2 N_D:3 151.4(13) . . . . ?
CB_D:2 CA_D:2 C_D:2 N_D:3 -84.2(16) . . . . ?
O_D:3 C_D:3 CA_D:3 N_D:3 41(2) . . . . ?
N_D:4 C_D:3 CA_D:3 N_D:3 -141.3(15) . . . . ?
O_D:3 C_D:3 CA_D:3 CB_D:3 -76(2) . . . . ?
N_D:4 C_D:3 CA_D:3 CB_D:3 101.9(18) . . . . ?
O_D:2 C_D:2 N_D:3 CA_D:3 -6(3) . . . . ?
CA_D:2 C_D:2 N_D:3 CA_D:3 177.3(14) . . . . ?
C_D:3 CA_D:3 N_D:3 C_D:2 122.9(16) . . . . ?
CB_D:3 CA_D:3 N_D:3 C_D:2 -110.1(18) . . . . ?
N_D:3 CA_D:3 CB_D:3 C3_D:3 152.8(16) . . . . ?
C_D:3 CA_D:3 CB_D:3 C3_D:3 -87.2(19) . . . . ?
CA_D:3 CB_D:3 C3_D:3 C4_D:3 -78(3) . . . . ?
CA_D:3 CB_D:3 C3_D:3 C7_D:3 97(2) . . . . ?
C4_D:3 C3_D:3 C7_D:3 C6_D:3 5(2) . . . . ?
CB_D:3 C3_D:3 C7_D:3 C6_D:3 -170(2) . . . . ?
C3_D:3 C7_D:3 C6_D:3 C5_D:3 -6(3) . . . . ?
C7_D:3 C6_D:3 C5_D:3 N1_D:3 2(3) . . . . ?
C6_D:3 C5_D:3 N1_D:3 C4_D:3 4(3) . . . . ?
C5_D:3 N1_D:3 C4_D:3 C3_D:3 -5(3) . . . . ?
C7_D:3 C3_D:3 C4_D:3 N1_D:3 1(3) . . . . ?
CB_D:3 C3_D:3 C4_D:3 N1_D:3 176(2) . . . . ?
O_D:3 C_D:3 N_D:4 CA_D:4 12(3) . . . . ?
CA_D:3 C_D:3 N_D:4 CA_D:4 -166.0(16) . . . . ?
C_D:3 N_D:4 CA_D:4 C_D:4 140.5(18) . . . . ?
N_D:4 CA_D:4 C_D:4 O_D:4 23(3) . . . . ?
N_D:4 CA_D:4 C_D:4 N_D:5 -153.3(19) . . . . ?
O_D:4 C_D:4 N_D:5 CA_D:5 10(3) . . . . ?
CA_D:4 C_D:4 N_D:5 CA_D:5 -174(2) . . . . ?
C_D:4 N_D:5 CA_D:5 CB_D:5 113(2) . . . . ?
C_D:4 N_D:5 CA_D:5 C_D:5 -126(2) . . . . ?
N_D:5 CA_D:5 C_D:5 O_D:5 -60.1(17) . . . . ?
CB_D:5 CA_D:5 C_D:5 O_D:5 63.7(14) . . . . ?
N_D:5 CA_D:5 C_D:5 N_D:6 120.5(14) . . . . ?
CB_D:5 CA_D:5 C_D:5 N_D:6 -115.7(13) . . . . ?
N_D:5 CA_D:5 CB_D:5 C6_D:5 172.3(11) . . . . ?
C_D:5 CA_D:5 CB_D:5 C6_D:5 53.8(14) . . . . ?
CA_D:5 CB_D:5 C6_D:5 C11_D:5 -111.6(14) . . . . ?
CA_D:5 CB_D:5 C6_D:5 C7_D:5 66.0(16) . . . . ?
C11_D:5 C6_D:5 C7_D:5 N8_D:5 0.7(17) . . . . ?
CB_D:5 C6_D:5 C7_D:5 N8_D:5 -177.1(14) . . . . ?
C6_D:5 C7_D:5 N8_D:5 C9_D:5 -1.3(18) . . . . ?
C7_D:5 N8_D:5 C9_D:5 C10_D:5 2.0(18) . . . . ?
N8_D:5 C9_D:5 C10_D:5 C11_D:5 -2.1(18) . . . . ?
C7_D:5 C6_D:5 C11_D:5 C10_D:5 -0.8(16) . . . . ?
CB_D:5 C6_D:5 C11_D:5 C10_D:5 176.9(14) . . . . ?
C9_D:5 C10_D:5 C11_D:5 C6_D:5 1.5(17) . . . . ?
O_D:5 C_D:5 N_D:6 CA_D:6 7(2) . . . . ?
CA_D:5 C_D:5 N_D:6 CA_D:6 -173.6(13) . . . . ?
C_D:5 N_D:6 CA_D:6 C_D:6 -108.7(17) . . . . ?
C_D:5 N_D:6 CA_D:6 CB_D:6 123.6(16) . . . . ?
N_D:6 CA_D:6 CB_D:6 CG1_D:6 -170(2) . . . . ?
C_D:6 CA_D:6 CB_D:6 CG1_D:6 65(3) . . . . ?
N_D:6 CA_D:6 CB_D:6 CG2_D:6 -52(2) . . . . ?
C_D:6 CA_D:6 CB_D:6 CG2_D:6 -177.0(18) . . . . ?
N_D:6 CA_D:6 C_D:6 O_D:6 159(2) . . . . ?
CB_D:6 CA_D:6 C_D:6 O_D:6 -75(3) . . . . ?
N_D:6 CA_D:6 C_D:6 O1_D:7 -29(2) . . . . ?
CB_D:6 CA_D:6 C_D:6 O1_D:7 96(2) . . . . ?
O_D:6 C_D:6 O1_D:7 C1_D:7 -7(3) . . . . ?
CA_D:6 C_D:6 O1_D:7 C1_D:7 -179.2(17) . . . . ?
O_S:2 C1_S:2 N_S:2 C_S:2 175.7(18) . . . . ?
O_S:2 C1_S:2 N_S:2 C2_S:2 -5(3) . . . . ?
